data_7202489
loop_
_publ_author_name
'Andr\'es E. Goeta'
'Judith A. K. Howard'
'Andrew K. Hughes'
'Dermot O'Hare'
'Royston C. B. Copley'

_publ_section_title
;
 Structural?magnetic correlations on the first dinuclear spin crossover
 d4 system
;
_journal_issue 5
_journal_name_full 'Journal of Materials Chemistry'
_journal_page_first 485
_journal_paper_doi 10.1039/b612121g
_journal_volume 17
_journal_year 2007
_chemical_formula_sum 'C20 H30 Cr2 F6 P5 Sb'
_chemical_formula_weight 765.04
_chemical_name_systematic
;
\m~2~-\h^5^,\h^5^-cyclopentaphosphole)-bis
((\h^5^-pentamethyl-cyclopentadienyl)-chromium)
hexafluoroantimonate
;
_space_group_IT_number 70
_symmetry_cell_setting orthorhombic
_symmetry_space_group_name_Hall '-F 2uv 2vw'
_symmetry_space_group_name_H-M 'F d d d :2'
_atom_sites_solution_hydrogens geom
_atom_sites_solution_primary direct
_atom_sites_solution_secondary difmap
_audit_creation_method SHELXL-97
_cell_angle_alpha 90.00
_cell_angle_beta 90.00
_cell_angle_gamma 90.00
_cell_formula_units_Z 32
_cell_length_a 21.4191(5)
_cell_length_b 29.4937(7)
_cell_length_c 36.0191(9)
_cell_measurement_reflns_used 9190
_cell_measurement_temperature 230(2)
_cell_measurement_theta_max 30.35
_cell_measurement_theta_min 2.21
_cell_volume 22754.3(9)
_computing_cell_refinement 'SMART V5.625 (Bruker, 2003)'
_computing_data_collection 'SMART V5.625 (Bruker, 2003)'
_computing_data_reduction 'SAINT V6.28A (Bruker, 2003)'
_computing_molecular_graphics 'SHELXTL V6.12(Bruker, 2001)'
_computing_structure_refinement 'SHELXL-97 (Sheldrick, 1997)'
_computing_structure_solution 'SHELXS-97 (Sheldrick, 1990)'
_diffrn_ambient_temperature 230(2)
_diffrn_measured_fraction_theta_full 0.970
_diffrn_measured_fraction_theta_max 0.970
_diffrn_measurement_device_type 'Bruker APEX CCD Diffractometer'
_diffrn_measurement_method '\w scans'
_diffrn_radiation_monochromator graphite
_diffrn_radiation_source 'Bede Microsource X-ray Generator'
_diffrn_radiation_type MoK\a
_diffrn_radiation_wavelength 0.71073
_diffrn_reflns_av_R_equivalents 0.0207
_diffrn_reflns_av_sigmaI/netI 0.0174
_diffrn_reflns_limit_h_max 29
_diffrn_reflns_limit_h_min -30
_diffrn_reflns_limit_k_max 41
_diffrn_reflns_limit_k_min -41
_diffrn_reflns_limit_l_max 51
_diffrn_reflns_limit_l_min -46
_diffrn_reflns_number 43082
_diffrn_reflns_theta_full 30.47
_diffrn_reflns_theta_max 30.47
_diffrn_reflns_theta_min 1.30
_diffrn_standards_decay_% 0
_diffrn_standards_number 0
_exptl_absorpt_coefficient_mu 2.023
_exptl_absorpt_correction_T_max 0.617
_exptl_absorpt_correction_T_min 0.398
_exptl_absorpt_correction_type integration
_exptl_absorpt_process_details 'XPREP in SHELXTL'
_exptl_crystal_colour 'dark green'
_exptl_crystal_density_diffrn 1.787
_exptl_crystal_density_method 'not measured'
_exptl_crystal_description 'irregular block'
_exptl_crystal_F_000 12096
_exptl_crystal_size_max 0.60
_exptl_crystal_size_mid 0.52
_exptl_crystal_size_min 0.40
_refine_diff_density_max 0.896
_refine_diff_density_min -0.525
_refine_diff_density_rms 0.091
_refine_ls_extinction_method none
_refine_ls_goodness_of_fit_ref 1.075
_refine_ls_hydrogen_treatment constr
_refine_ls_matrix_type full
_refine_ls_number_parameters 404
_refine_ls_number_reflns 8405
_refine_ls_number_restraints 90
_refine_ls_restrained_S_all 1.071
_refine_ls_R_factor_all 0.0456
_refine_ls_R_factor_gt 0.0318
_refine_ls_shift/su_max 0.001
_refine_ls_shift/su_mean 0.000
_refine_ls_structure_factor_coef Fsqd
_refine_ls_weighting_details 'calc w=1/[\s^2^(Fo^2^)+(0.0521P)^2^+47.3788P] where P=(Fo^2^+2Fc^2^)/3'
_refine_ls_weighting_scheme calc
_refine_ls_wR_factor_gt 0.0848
_refine_ls_wR_factor_ref 0.0996
_reflns_number_gt 6624
_reflns_number_total 8405
_reflns_threshold_expression >2sigma(I)
_cod_data_source_file b612121g.txt
_cod_data_source_block 230k
_cod_original_sg_symbol_H-M Fddd
_cod_database_code 7202489

loop_
_symmetry_equiv_pos_as_xyz
'x, y, z'
'-x+3/4, -y+3/4, z'
'-x+3/4, y, -z+3/4'
'x, -y+3/4, -z+3/4'
'x, y+1/2, z+1/2'
'-x+3/4, -y+5/4, z+1/2'
'-x+3/4, y+1/2, -z+5/4'
'x, -y+5/4, -z+5/4'
'x+1/2, y, z+1/2'
'-x+5/4, -y+3/4, z+1/2'
'-x+5/4, y, -z+5/4'
'x+1/2, -y+3/4, -z+5/4'
'x+1/2, y+1/2, z'
'-x+5/4, -y+5/4, z'
'-x+5/4, y+1/2, -z+3/4'
'x+1/2, -y+5/4, -z+3/4'
'-x, -y, -z'
'x-3/4, y-3/4, -z'
'x-3/4, -y, z-3/4'
'-x, y-3/4, z-3/4'
'-x, -y+1/2, -z+1/2'
'x-3/4, y-1/4, -z+1/2'
'x-3/4, -y+1/2, z-1/4'
'-x, y-1/4, z-1/4'
'-x+1/2, -y, -z+1/2'
'x-1/4, y-3/4, -z+1/2'
'x-1/4, -y, z-1/4'
'-x+1/2, y-3/4, z-1/4'
'-x+1/2, -y+1/2, -z'
'x-1/4, y-1/4, -z'
'x-1/4, -y+1/2, z-3/4'
'-x+1/2, y-1/4, z-3/4'

loop_
_atom_site_label
_atom_site_type_symbol
_atom_site_fract_x
_atom_site_fract_y
_atom_site_fract_z
_atom_site_U_iso_or_equiv
_atom_site_adp_type
_atom_site_occupancy
_atom_site_symmetry_multiplicity
_atom_site_calc_flag
_atom_site_refinement_flags
_atom_site_disorder_assembly
_atom_site_disorder_group
Sb1 Sb 0.6250 0.1250 0.010129(7) 0.04709(8) Uani 1 2 d S . .
F1A F 0.6882(4) 0.1035(3) -0.0163(3) 0.154(3) Uani 0.50 1 d P A 1
F2A F 0.5536(3) 0.1393(3) 0.0342(3) 0.154(3) Uani 0.50 1 d P A 1
F1B F 0.6700(5) 0.1188(3) -0.03383(19) 0.147(3) Uani 0.50 1 d P A 2
F2B F 0.5880(5) 0.1424(3) 0.05406(18) 0.147(3) Uani 0.50 1 d P A 2
F3 F 0.59423(16) 0.06621(9) 0.01018(9) 0.1191(10) Uani 1 1 d . A .
Sb2 Sb 0.1250 0.239965(11) 0.1250 0.05310(8) Uani 1 2 d S . .
F4 F 0.18488(13) 0.28521(10) 0.12100(10) 0.1209(11) Uani 1 1 d . . .
F5 F 0.11803(14) 0.23872(10) 0.07344(6) 0.1044(9) Uani 1 1 d . . .
F6 F 0.18647(10) 0.19535(9) 0.12241(7) 0.0862(7) Uani 1 1 d . . .
C1 C 0.13936(10) 0.37006(7) 0.01251(6) 0.0350(4) Uani 1 1 d . B .
C2 C 0.19768(11) 0.34925(7) 0.00428(7) 0.0378(5) Uani 1 1 d . B .
C3 C 0.22740(11) 0.37482(9) -0.02431(6) 0.0400(5) Uani 1 1 d . B .
C4 C 0.18746(11) 0.41175(9) -0.03349(6) 0.0396(5) Uani 1 1 d . B .
C5 C 0.13337(10) 0.40876(8) -0.01086(6) 0.0352(4) Uani 1 1 d . B .
C6 C 0.09136(13) 0.35262(10) 0.03929(8) 0.0537(7) Uani 1 1 d . . .
H6A H 0.0651 0.3305 0.0269 0.081 Uiso 1 1 calc R . .
H6B H 0.0658 0.3776 0.0480 0.081 Uiso 1 1 calc R . .
H6C H 0.1121 0.3385 0.0602 0.081 Uiso 1 1 calc R . .
C7 C 0.22159(16) 0.30627(9) 0.02134(9) 0.0597(8) Uani 1 1 d . . .
H7A H 0.1981 0.2807 0.0117 0.090 Uiso 1 1 calc R . .
H7B H 0.2167 0.3077 0.0481 0.090 Uiso 1 1 calc R . .
H7C H 0.2654 0.3026 0.0153 0.090 Uiso 1 1 calc R . .
C8 C 0.28842(13) 0.36383(13) -0.04269(9) 0.0634(9) Uani 1 1 d . . .
H8A H 0.2811 0.3440 -0.0637 0.095 Uiso 1 1 calc R . .
H8B H 0.3156 0.3487 -0.0251 0.095 Uiso 1 1 calc R . .
H8C H 0.3080 0.3916 -0.0511 0.095 Uiso 1 1 calc R . .
C9 C 0.19763(17) 0.44616(13) -0.06331(8) 0.0669(9) Uani 1 1 d . . .
H9A H 0.1752 0.4371 -0.0855 0.100 Uiso 1 1 calc R . .
H9B H 0.2419 0.4483 -0.0688 0.100 Uiso 1 1 calc R . .
H9C H 0.1825 0.4754 -0.0550 0.100 Uiso 1 1 calc R . .
C10 C 0.07747(13) 0.43901(10) -0.01330(9) 0.0535(7) Uani 1 1 d . . .
H10A H 0.0521 0.4301 -0.0344 0.080 Uiso 1 1 calc R . .
H10B H 0.0910 0.4702 -0.0164 0.080 Uiso 1 1 calc R . .
H10C H 0.0531 0.4364 0.0093 0.080 Uiso 1 1 calc R . .
Cr1 Cr 0.215720(15) 0.418104(11) 0.025003(9) 0.02868(8) Uani 1 1 d . . .
P11 P 0.1855(9) 0.4380(7) 0.0868(4) 0.069(5) Uani 0.25 1 d PU B 1
P21 P 0.2696(8) 0.3981(4) 0.0820(5) 0.063(5) Uani 0.25 1 d PU B 1
P31 P 0.3231(5) 0.4301(6) 0.0389(5) 0.059(5) Uani 0.25 1 d PU B 1
P41 P 0.2763(10) 0.4879(6) 0.0181(4) 0.080(6) Uani 0.25 1 d PU B 1
P51 P 0.1913(8) 0.4932(7) 0.0495(6) 0.065(5) Uani 0.25 1 d PU B 1
P1 P 0.1980(5) 0.4233(3) 0.0916(2) 0.058(2) Uani 0.50 1 d PU B 2
P2 P 0.2886(4) 0.3966(3) 0.0732(2) 0.054(2) Uani 0.50 1 d PU B 2
P3 P 0.3249(4) 0.4418(4) 0.0305(3) 0.057(2) Uani 0.50 1 d PU B 2
P4 P 0.2571(4) 0.49501(19) 0.02213(16) 0.055(2) Uani 0.50 1 d PU B 2
P5 P 0.1794(3) 0.4841(3) 0.0596(3) 0.056(3) Uani 0.50 1 d PU B 2
P12 P 0.2223(7) 0.4079(4) 0.0927(2) 0.067(3) Uani 0.25 1 d PU B 3
P22 P 0.3114(5) 0.4049(4) 0.0607(4) 0.067(3) Uani 0.25 1 d PU B 3
P32 P 0.3149(6) 0.4606(5) 0.0227(3) 0.075(4) Uani 0.25 1 d PU B 3
P42 P 0.2293(7) 0.4997(3) 0.0301(3) 0.064(3) Uani 0.25 1 d PU B 3
P52 P 0.1723(4) 0.4682(5) 0.0724(4) 0.063(4) Uani 0.25 1 d PU B 3
Cr2 Cr 0.283203(15) 0.478113(11) 0.086435(9) 0.02833(8) Uani 1 1 d . . .
C11 C 0.29481(11) 0.49149(8) 0.14608(6) 0.0377(5) Uani 1 1 d . B .
C12 C 0.35427(11) 0.48051(8) 0.13099(7) 0.0390(5) Uani 1 1 d . B .
C13 C 0.36869(10) 0.51410(8) 0.10385(7) 0.0369(5) Uani 1 1 d . B .
C14 C 0.31847(10) 0.54557(7) 0.10254(6) 0.0336(4) Uani 1 1 d . B .
C15 C 0.27256(10) 0.53161(7) 0.12872(6) 0.0339(4) Uani 1 1 d . B .
C16 C 0.26241(17) 0.46619(11) 0.17672(7) 0.0617(8) Uani 1 1 d . . .
H16A H 0.2766 0.4776 0.2005 0.093 Uiso 1 1 calc R B .
H16B H 0.2721 0.4341 0.1748 0.093 Uiso 1 1 calc R . .
H16C H 0.2177 0.4705 0.1746 0.093 Uiso 1 1 calc R . .
C17 C 0.39610(17) 0.44258(10) 0.14294(11) 0.0681(9) Uani 1 1 d . . .
H17A H 0.4224 0.4527 0.1632 0.102 Uiso 1 1 calc R B .
H17B H 0.4221 0.4333 0.1222 0.102 Uiso 1 1 calc R . .
H17C H 0.3709 0.4171 0.1511 0.102 Uiso 1 1 calc R . .
C18 C 0.42809(12) 0.51797(13) 0.08215(9) 0.0620(8) Uani 1 1 d . . .
H18A H 0.4563 0.5386 0.0947 0.093 Uiso 1 1 calc R B .
H18B H 0.4190 0.5294 0.0575 0.093 Uiso 1 1 calc R . .
H18C H 0.4475 0.4883 0.0802 0.093 Uiso 1 1 calc R . .
C19 C 0.31701(16) 0.58734(9) 0.07905(8) 0.0532(7) Uani 1 1 d . . .
H19A H 0.3367 0.6121 0.0923 0.080 Uiso 1 1 calc R B .
H19B H 0.2740 0.5952 0.0735 0.080 Uiso 1 1 calc R . .
H19C H 0.3394 0.5818 0.0561 0.080 Uiso 1 1 calc R . .
C20 C 0.21309(12) 0.55594(10) 0.13774(9) 0.0524(7) Uani 1 1 d . . .
H20A H 0.2204 0.5771 0.1579 0.079 Uiso 1 1 calc R B .
H20B H 0.1816 0.5341 0.1451 0.079 Uiso 1 1 calc R . .
H20C H 0.1988 0.5724 0.1160 0.079 Uiso 1 1 calc R . .

loop_
_atom_site_aniso_label
_atom_site_aniso_U_11
_atom_site_aniso_U_22
_atom_site_aniso_U_33
_atom_site_aniso_U_23
_atom_site_aniso_U_13
_atom_site_aniso_U_12
Sb1 0.03827(12) 0.05829(15) 0.04471(14) 0.000 0.000 0.00390(10)
F1A 0.100(3) 0.158(5) 0.204(7) -0.041(4) 0.091(4) 0.019(3)
F2A 0.100(3) 0.158(5) 0.204(7) -0.041(4) 0.091(4) 0.019(3)
F1B 0.249(8) 0.107(3) 0.085(3) -0.012(2) 0.096(4) -0.020(4)
F2B 0.249(8) 0.107(3) 0.085(3) -0.012(2) 0.096(4) -0.020(4)
F3 0.141(3) 0.0721(15) 0.145(3) 0.0128(16) -0.039(2) -0.0311(16)
Sb2 0.04278(13) 0.06360(17) 0.05291(16) 0.000 0.00866(11) 0.000
F4 0.0976(19) 0.104(2) 0.161(3) -0.0331(19) 0.0303(18) -0.0487(16)
F5 0.139(2) 0.120(2) 0.0539(13) 0.0228(13) -0.0012(13) -0.0261(17)
F6 0.0668(13) 0.1023(17) 0.0895(16) -0.0256(13) 0.0001(11) 0.0235(12)
C1 0.0355(10) 0.0338(10) 0.0357(11) -0.0055(8) -0.0043(8) -0.0014(8)
C2 0.0413(11) 0.0328(10) 0.0394(12) -0.0099(9) -0.0092(9) 0.0067(9)
C3 0.0338(10) 0.0529(13) 0.0334(11) -0.0151(10) -0.0024(9) 0.0060(9)
C4 0.0410(11) 0.0491(12) 0.0286(10) 0.0006(9) -0.0052(9) -0.0008(10)
C5 0.0327(10) 0.0371(10) 0.0359(11) -0.0038(8) -0.0088(8) 0.0053(8)
C6 0.0519(15) 0.0565(15) 0.0527(16) -0.0015(13) 0.0068(12) -0.0148(12)
C7 0.0754(19) 0.0339(12) 0.070(2) -0.0053(12) -0.0226(16) 0.0165(12)
C8 0.0405(13) 0.093(2) 0.0564(18) -0.0317(17) 0.0052(12) 0.0089(14)
C9 0.078(2) 0.084(2) 0.0392(15) 0.0226(15) -0.0083(14) -0.0099(18)
C10 0.0442(13) 0.0546(15) 0.0618(17) -0.0069(13) -0.0179(12) 0.0179(11)
Cr1 0.02850(15) 0.02972(15) 0.02781(16) -0.00128(12) -0.00259(12) 0.00360(12)
P11 0.064(8) 0.108(14) 0.035(6) -0.021(7) 0.017(5) -0.052(9)
P21 0.112(13) 0.025(2) 0.051(7) 0.001(3) -0.043(7) 0.002(5)
P31 0.024(2) 0.086(10) 0.068(10) -0.045(8) 0.010(4) -0.005(4)
P41 0.124(13) 0.078(9) 0.039(2) -0.005(4) 0.008(5) -0.057(8)
P51 0.062(10) 0.049(6) 0.085(14) -0.030(7) -0.039(8) 0.031(8)
P1 0.070(4) 0.074(5) 0.0297(19) 0.000(3) 0.004(2) -0.040(3)
P2 0.069(4) 0.0354(12) 0.057(5) -0.008(2) -0.033(3) 0.018(2)
P3 0.0382(13) 0.084(5) 0.049(4) -0.027(3) 0.0193(15) -0.023(2)
P4 0.089(5) 0.039(2) 0.035(3) 0.012(2) -0.013(3) -0.016(3)
P5 0.031(2) 0.068(7) 0.069(7) -0.034(4) -0.008(3) 0.016(3)
P12 0.114(9) 0.054(5) 0.032(2) 0.006(3) -0.017(5) -0.042(5)
P22 0.053(5) 0.063(6) 0.084(8) -0.041(5) -0.036(4) 0.034(4)
P32 0.078(6) 0.103(8) 0.042(4) -0.023(5) 0.017(4) -0.050(6)
P42 0.099(9) 0.0328(17) 0.061(7) 0.004(4) -0.043(6) 0.002(6)
P52 0.0274(16) 0.090(9) 0.070(8) -0.048(6) 0.006(4) -0.003(5)
Cr2 0.02815(15) 0.02876(15) 0.02807(16) -0.00207(12) -0.00019(12) -0.00006(11)
C11 0.0469(12) 0.0383(10) 0.0279(10) -0.0005(8) -0.0017(9) -0.0125(9)
C12 0.0411(11) 0.0357(10) 0.0402(12) -0.0052(9) -0.0135(9) 0.0005(9)
C13 0.0299(9) 0.0444(11) 0.0363(11) -0.0096(9) 0.0015(8) -0.0051(8)
C14 0.0370(10) 0.0314(9) 0.0323(10) -0.0021(8) 0.0006(8) -0.0063(8)
C15 0.0330(10) 0.0358(10) 0.0329(10) -0.0084(8) 0.0039(8) -0.0047(8)
C16 0.085(2) 0.0667(18) 0.0334(13) 0.0066(12) 0.0000(13) -0.0374(17)
C17 0.076(2) 0.0482(15) 0.080(2) -0.0114(15) -0.0415(18) 0.0184(14)
C18 0.0348(12) 0.091(2) 0.0603(18) -0.0238(16) 0.0123(12) -0.0125(13)
C19 0.0744(18) 0.0354(11) 0.0497(15) 0.0081(10) -0.0039(13) -0.0128(12)
C20 0.0384(12) 0.0548(15) 0.0640(17) -0.0262(13) 0.0089(12) 0.0018(11)

loop_
_atom_type_symbol
_atom_type_description
_atom_type_scat_dispersion_real
_atom_type_scat_dispersion_imag
_atom_type_scat_source
C C 0.0033 0.0016 'International Tables Vol C Tables 4.2.6.8 and 6.1.1.4'
H H 0.0000 0.0000 'International Tables Vol C Tables 4.2.6.8 and 6.1.1.4'
F F 0.0171 0.0103 'International Tables Vol C Tables 4.2.6.8 and 6.1.1.4'
P P 0.1023 0.0942 'International Tables Vol C Tables 4.2.6.8 and 6.1.1.4'
Cr Cr 0.3209 0.6236 'International Tables Vol C Tables 4.2.6.8 and 6.1.1.4'
Sb Sb -0.5866 1.5461 'International Tables Vol C Tables 4.2.6.8 and 6.1.1.4'

loop_
_geom_angle_atom_site_label_1
_geom_angle_atom_site_label_2
_geom_angle_atom_site_label_3
_geom_angle
_geom_angle_site_symmetry_1
_geom_angle_site_symmetry_3
_geom_angle_publ_flag
F1A Sb1 F1A 115.1(7) 14_545 . ?
F1A Sb1 F2A 61.8(5) 14_545 . ?
F1A Sb1 F2A 170.8(4) . . ?
F1A Sb1 F2A 170.8(4) 14_545 14_545 ?
F1A Sb1 F2A 61.8(5) . 14_545 ?
F2A Sb1 F2A 122.7(7) . 14_545 ?
F1A Sb1 F2B 91.9(5) 14_545 . ?
F1A Sb1 F2B 152.8(5) . . ?
F2A Sb1 F2B 32.8(4) . . ?
F2A Sb1 F2B 91.0(5) 14_545 . ?
F1A Sb1 F2B 152.8(5) 14_545 14_545 ?
F1A Sb1 F2B 91.9(5) . 14_545 ?
F2A Sb1 F2B 91.0(5) . 14_545 ?
F2A Sb1 F2B 32.8(4) 14_545 14_545 ?
F2B Sb1 F2B 61.6(6) . 14_545 ?
F1A Sb1 F3 86.5(3) 14_545 14_545 ?
F1A Sb1 F3 93.6(3) . 14_545 ?
F2A Sb1 F3 94.8(3) . 14_545 ?
F2A Sb1 F3 85.2(3) 14_545 14_545 ?
F2B Sb1 F3 83.8(3) . 14_545 ?
F2B Sb1 F3 96.1(3) 14_545 14_545 ?
F1A Sb1 F3 93.6(3) 14_545 . ?
F1A Sb1 F3 86.5(3) . . ?
F2A Sb1 F3 85.2(3) . . ?
F2A Sb1 F3 94.7(3) 14_545 . ?
F2B Sb1 F3 96.1(3) . . ?
F2B Sb1 F3 83.8(3) 14_545 . ?
F3 Sb1 F3 179.9(2) 14_545 . ?
F1A Sb1 F1B 88.5(5) 14_545 . ?
F1A Sb1 F1B 27.6(4) . . ?
F2A Sb1 F1B 150.2(5) . . ?
F2A Sb1 F1B 87.0(5) 14_545 . ?
F2B Sb1 F1B 168.5(4) . . ?
F2B Sb1 F1B 118.7(5) 14_545 . ?
F3 Sb1 F1B 84.7(3) 14_545 . ?
F3 Sb1 F1B 95.4(3) . . ?
F1A Sb1 F1B 27.6(4) 14_545 14_545 ?
F1A Sb1 F1B 88.5(5) . 14_545 ?
F2A Sb1 F1B 87.0(5) . 14_545 ?
F2A Sb1 F1B 150.2(5) 14_545 14_545 ?
F2B Sb1 F1B 118.7(5) . 14_545 ?
F2B Sb1 F1B 168.5(4) 14_545 14_545 ?
F3 Sb1 F1B 95.4(3) 14_545 14_545 ?
F3 Sb1 F1B 84.7(3) . 14_545 ?
F1B Sb1 F1B 63.5(7) . 14_545 ?
F4 Sb2 F4 88.1(2) 11_454 . ?
F4 Sb2 F5 89.56(14) 11_454 11_454 ?
F4 Sb2 F5 92.07(15) . 11_454 ?
F4 Sb2 F5 92.07(15) 11_454 . ?
F4 Sb2 F5 89.55(14) . . ?
F5 Sb2 F5 177.74(18) 11_454 . ?
F4 Sb2 F6 90.90(13) 11_454 11_454 ?
F4 Sb2 F6 178.05(14) . 11_454 ?
F5 Sb2 F6 89.59(13) 11_454 11_454 ?
F5 Sb2 F6 88.82(11) . 11_454 ?
F4 Sb2 F6 178.05(14) 11_454 . ?
F4 Sb2 F6 90.89(13) . . ?
F5 Sb2 F6 88.82(11) 11_454 . ?
F5 Sb2 F6 89.59(13) . . ?
F6 Sb2 F6 90.17(16) 11_454 . ?
C2 C1 C5 107.6(2) . . ?
C2 C1 C6 126.0(2) . . ?
C5 C1 C6 126.4(2) . . ?
C2 C1 Cr1 70.69(12) . . ?
C5 C1 Cr1 70.92(12) . . ?
C6 C1 Cr1 126.58(17) . . ?
C1 C2 C3 108.3(2) . . ?
C1 C2 C7 125.4(3) . . ?
C3 C2 C7 126.2(2) . . ?
C1 C2 Cr1 71.64(12) . . ?
C3 C2 Cr1 71.23(13) . . ?
C7 C2 Cr1 125.60(17) . . ?
C4 C3 C2 107.7(2) . . ?
C4 C3 C8 125.9(3) . . ?
C2 C3 C8 126.4(3) . . ?
C4 C3 Cr1 71.06(13) . . ?
C2 C3 Cr1 70.94(12) . . ?
C8 C3 Cr1 125.46(18) . . ?
C5 C4 C3 108.0(2) . . ?
C5 C4 C9 125.0(2) . . ?
C3 C4 C9 126.8(3) . . ?
C5 C4 Cr1 71.34(13) . . ?
C3 C4 Cr1 71.19(13) . . ?
C9 C4 Cr1 126.2(2) . . ?
C4 C5 C1 108.40(19) . . ?
C4 C5 C10 125.6(2) . . ?
C1 C5 C10 125.8(2) . . ?
C4 C5 Cr1 71.06(12) . . ?
C1 C5 Cr1 71.43(12) . . ?
C10 C5 Cr1 126.91(17) . . ?
C1 C6 H6A 109.5 . . ?
C1 C6 H6B 109.5 . . ?
H6A C6 H6B 109.5 . . ?
C1 C6 H6C 109.5 . . ?
H6A C6 H6C 109.5 . . ?
H6B C6 H6C 109.5 . . ?
C2 C7 H7A 109.5 . . ?
C2 C7 H7B 109.5 . . ?
H7A C7 H7B 109.5 . . ?
C2 C7 H7C 109.5 . . ?
H7A C7 H7C 109.5 . . ?
H7B C7 H7C 109.5 . . ?
C3 C8 H8A 109.5 . . ?
C3 C8 H8B 109.5 . . ?
H8A C8 H8B 109.5 . . ?
C3 C8 H8C 109.5 . . ?
H8A C8 H8C 109.5 . . ?
H8B C8 H8C 109.5 . . ?
C4 C9 H9A 109.5 . . ?
C4 C9 H9B 109.5 . . ?
H9A C9 H9B 109.5 . . ?
C4 C9 H9C 109.5 . . ?
H9A C9 H9C 109.5 . . ?
H9B C9 H9C 109.5 . . ?
C5 C10 H10A 109.5 . . ?
C5 C10 H10B 109.5 . . ?
H10A C10 H10B 109.5 . . ?
C5 C10 H10C 109.5 . . ?
H10A C10 H10C 109.5 . . ?
H10B C10 H10C 109.5 . . ?
C2 Cr1 C4 63.11(9) . . ?
C2 Cr1 C3 37.83(10) . . ?
C4 Cr1 C3 37.75(9) . . ?
C2 Cr1 C5 62.91(8) . . ?
C4 Cr1 C5 37.60(9) . . ?
C3 Cr1 C5 62.97(8) . . ?
C2 Cr1 C1 37.66(8) . . ?
C4 Cr1 C1 63.05(9) . . ?
C3 Cr1 C1 63.13(9) . . ?
C5 Cr1 C1 37.65(8) . . ?
C2 Cr1 P31 112.2(4) . . ?
C4 Cr1 P31 118.7(4) . . ?
C3 Cr1 P31 98.4(4) . . ?
C5 Cr1 P31 156.2(4) . . ?
C1 Cr1 P31 148.6(4) . . ?
C2 Cr1 P11 119.7(4) . . ?
C4 Cr1 P11 146.9(5) . . ?
C3 Cr1 P11 157.6(4) . . ?
C5 Cr1 P11 111.1(5) . . ?
C1 Cr1 P11 98.5(4) . . ?
P31 Cr1 P11 91.7(5) . . ?
C2 Cr1 P2 96.62(18) . . ?
C4 Cr1 P2 147.41(19) . . ?
C3 Cr1 P2 110.73(18) . . ?
C5 Cr1 P2 154.8(2) . . ?
C1 Cr1 P2 117.1(2) . . ?
P31 Cr1 P2 42.7(4) . . ?
P11 Cr1 P2 64.6(5) . . ?
C2 Cr1 P21 98.4(3) . . ?
C4 Cr1 P21 156.9(3) . . ?
C3 Cr1 P21 119.1(3) . . ?
C5 Cr1 P21 147.8(4) . . ?
C1 Cr1 P21 111.6(4) . . ?
P31 Cr1 P21 53.0(5) . . ?
P11 Cr1 P21 53.2(5) . . ?
P2 Cr1 P21 12.2(4) . . ?
C2 Cr1 P42 164.0(2) . . ?
C4 Cr1 P42 100.9(2) . . ?
C3 Cr1 P42 128.4(3) . . ?
C5 Cr1 P42 105.3(2) . . ?
C1 Cr1 P42 137.6(3) . . ?
P31 Cr1 P42 73.8(5) . . ?
P11 Cr1 P42 73.7(4) . . ?
P2 Cr1 P42 97.4(3) . . ?
P21 Cr1 P42 96.9(3) . . ?
C2 Cr1 P1 111.4(2) . . ?
C4 Cr1 P1 155.0(2) . . ?
C3 Cr1 P1 148.1(2) . . ?
C5 Cr1 P1 117.4(2) . . ?
C1 Cr1 P1 97.2(2) . . ?
P31 Cr1 P1 86.2(4) . . ?
P11 Cr1 P1 12.8(5) . . ?
P2 Cr1 P1 53.8(2) . . ?
P21 Cr1 P1 42.0(4) . . ?
P42 Cr1 P1 83.3(3) . . ?
C2 Cr1 P4 155.43(19) . . ?
C4 Cr1 P4 97.97(14) . . ?
C3 Cr1 P4 117.66(18) . . ?
C5 Cr1 P4 112.48(16) . . ?
C1 Cr1 P4 148.97(18) . . ?
P31 Cr1 P4 61.3(4) . . ?
P11 Cr1 P4 84.8(4) . . ?
P2 Cr1 P4 92.3(2) . . ?
P21 Cr1 P4 95.1(3) . . ?
P42 Cr1 P4 15.9(3) . . ?
P1 Cr1 P4 92.3(2) . . ?
P51 P11 P21 108.7(8) . . ?
P51 P11 Cr1 65.2(6) . . ?
P21 P11 Cr1 64.2(6) . . ?
P51 P11 Cr2 64.3(6) . . ?
P21 P11 Cr2 62.7(6) . . ?
Cr1 P11 Cr2 83.1(5) . . ?
P31 P21 P11 105.2(7) . . ?
P31 P21 Cr2 63.1(5) . . ?
P11 P21 Cr2 63.6(5) . . ?
P31 P21 Cr1 62.3(5) . . ?
P11 P21 Cr1 62.5(5) . . ?
Cr2 P21 Cr1 82.8(4) . . ?
P41 P31 P21 111.0(7) . . ?
P41 P31 Cr1 65.6(6) . . ?
P21 P31 Cr1 64.6(5) . . ?
P41 P31 Cr2 66.7(6) . . ?
P21 P31 Cr2 63.3(4) . . ?
Cr1 P31 Cr2 83.9(4) . . ?
P31 P41 P51 106.0(8) . . ?
P31 P41 Cr1 62.4(5) . . ?
P51 P41 Cr1 63.8(6) . . ?
P31 P41 Cr2 61.8(6) . . ?
P51 P41 Cr2 62.5(6) . . ?
Cr1 P41 Cr2 80.4(4) . . ?
P11 P51 P41 109.1(8) . . ?
P11 P51 Cr2 63.6(7) . . ?
P41 P51 Cr2 65.5(6) . . ?
P11 P51 Cr1 62.9(7) . . ?
P41 P51 Cr1 64.0(6) . . ?
Cr2 P51 Cr1 81.8(5) . . ?
P5 P1 P2 107.4(4) . . ?
P5 P1 Cr1 63.7(3) . . ?
P2 P1 Cr1 62.8(3) . . ?
P5 P1 Cr2 63.2(3) . . ?
P2 P1 Cr2 63.5(3) . . ?
Cr1 P1 Cr2 81.4(3) . . ?
P3 P2 P1 108.0(4) . . ?
P3 P2 Cr1 64.1(3) . . ?
P1 P2 Cr1 63.4(2) . . ?
P3 P2 Cr2 63.5(3) . . ?
P1 P2 Cr2 63.2(2) . . ?
Cr1 P2 Cr2 81.5(2) . . ?
P4 P3 P2 107.6(4) . . ?
P4 P3 Cr1 63.5(3) . . ?
P2 P3 Cr1 62.7(2) . . ?
P4 P3 Cr2 63.4(3) . . ?
P2 P3 Cr2 63.7(3) . . ?
Cr1 P3 Cr2 81.0(2) . . ?
P3 P4 P5 108.7(4) . . ?
P3 P4 Cr2 64.1(3) . . ?
P5 P4 Cr2 63.4(3) . . ?
P3 P4 Cr1 64.0(2) . . ?
P5 P4 Cr1 63.7(3) . . ?
Cr2 P4 Cr1 81.53(14) . . ?
P4 P5 P1 108.2(5) . . ?
P4 P5 Cr2 63.6(2) . . ?
P1 P5 Cr2 64.0(4) . . ?
P4 P5 Cr1 63.6(2) . . ?
P1 P5 Cr1 63.4(4) . . ?
Cr2 P5 Cr1 81.6(2) . . ?
P52 P12 P22 106.1(5) . . ?
P52 P12 Cr2 63.1(3) . . ?
P22 P12 Cr2 62.1(3) . . ?
P52 P12 Cr1 62.9(3) . . ?
P22 P12 Cr1 62.8(3) . . ?
Cr2 P12 Cr1 80.6(2) . . ?
P32 P22 P12 109.3(5) . . ?
P32 P22 Cr2 64.5(3) . . ?
P12 P22 Cr2 63.5(3) . . ?
P32 P22 Cr1 64.7(4) . . ?
P12 P22 Cr1 63.2(3) . . ?
Cr2 P22 Cr1 81.4(2) . . ?
P22 P32 P42 107.4(5) . . ?
P22 P32 Cr2 63.4(3) . . ?
P42 P32 Cr2 62.7(3) . . ?
P22 P32 Cr1 63.8(3) . . ?
P42 P32 Cr1 62.7(4) . . ?
Cr2 P32 Cr1 80.6(3) . . ?
P52 P42 P32 109.4(5) . . ?
P52 P42 Cr2 64.2(4) . . ?
P32 P42 Cr2 64.0(3) . . ?
P52 P42 Cr1 63.9(4) . . ?
P32 P42 Cr1 64.4(3) . . ?
Cr2 P42 Cr1 81.9(2) . . ?
P42 P52 P12 107.9(5) . . ?
P42 P52 Cr1 63.4(3) . . ?
P12 P52 Cr1 63.8(4) . . ?
P42 P52 Cr2 63.0(3) . . ?
P12 P52 Cr2 63.6(4) . . ?
Cr1 P52 Cr2 81.2(3) . . ?
C11 Cr2 C15 37.64(9) . . ?
C11 Cr2 C14 62.77(8) . . ?
C15 Cr2 C14 37.65(8) . . ?
C11 Cr2 C13 62.75(8) . . ?
C15 Cr2 C13 62.96(8) . . ?
C14 Cr2 C13 37.58(8) . . ?
C11 Cr2 C12 37.61(9) . . ?
C15 Cr2 C12 63.08(8) . . ?
C14 Cr2 C12 62.93(8) . . ?
C13 Cr2 C12 37.63(9) . . ?
C11 Cr2 P31 140.3(4) . . ?
C15 Cr2 P31 163.7(3) . . ?
C14 Cr2 P31 127.1(4) . . ?
C13 Cr2 P31 101.1(3) . . ?
C12 Cr2 P31 107.1(4) . . ?
C11 Cr2 P21 104.9(4) . . ?
C15 Cr2 P21 137.9(4) . . ?
C14 Cr2 P21 162.3(4) . . ?
C13 Cr2 P21 126.6(4) . . ?
C12 Cr2 P21 99.5(4) . . ?
P31 Cr2 P21 53.6(5) . . ?
C11 Cr2 P11 100.4(4) . . ?
C15 Cr2 P11 105.0(5) . . ?
C14 Cr2 P11 137.8(5) . . ?
C13 Cr2 P11 163.2(4) . . ?
C12 Cr2 P11 127.6(4) . . ?
P31 Cr2 P11 91.4(5) . . ?
P21 Cr2 P11 53.6(5) . . ?
C11 Cr2 P51 126.7(5) . . ?
C15 Cr2 P51 99.5(4) . . ?
C14 Cr2 P51 104.9(5) . . ?
C13 Cr2 P51 138.0(5) . . ?
C12 Cr2 P51 162.5(4) . . ?
P31 Cr2 P51 90.3(6) . . ?
P21 Cr2 P51 92.6(6) . . ?
P11 Cr2 P51 52.0(5) . . ?
C11 Cr2 P42 145.7(3) . . ?
C15 Cr2 P42 110.0(3) . . ?
C14 Cr2 P42 98.4(2) . . ?
C13 Cr2 P42 120.5(3) . . ?
C12 Cr2 P42 158.1(3) . . ?
P31 Cr2 P42 74.0(5) . . ?
P21 Cr2 P42 98.4(4) . . ?
P11 Cr2 P42 73.7(4) . . ?
P51 Cr2 P42 26.0(5) . . ?
C11 Cr2 P22 120.3(3) . . ?
C15 Cr2 P22 157.9(3) . . ?
C14 Cr2 P22 144.9(3) . . ?
C13 Cr2 P22 109.2(3) . . ?
C12 Cr2 P22 97.71(18) . . ?
P31 Cr2 P22 26.7(5) . . ?
P21 Cr2 P22 28.8(4) . . ?
P11 Cr2 P22 77.4(5) . . ?
P51 Cr2 P22 99.0(5) . . ?
P42 Cr2 P22 91.9(3) . . ?
C11 Cr2 P5 118.6(2) . . ?
C15 Cr2 P5 97.3(2) . . ?
C14 Cr2 P5 110.6(2) . . ?
C13 Cr2 P5 146.8(3) . . ?
C12 Cr2 P5 156.2(2) . . ?
P31 Cr2 P5 94.9(4) . . ?
P21 Cr2 P5 86.2(4) . . ?
P11 Cr2 P5 40.6(4) . . ?
P51 Cr2 P5 12.3(6) . . ?
P42 Cr2 P5 38.0(3) . . ?
P22 Cr2 P5 98.1(3) . . ?
C15 C11 C12 108.8(2) . . ?
C15 C11 C16 125.6(3) . . ?
C12 C11 C16 125.6(3) . . ?
C15 C11 Cr2 71.42(12) . . ?
C12 C11 Cr2 71.75(13) . . ?
C16 C11 Cr2 125.22(16) . . ?
C11 C12 C13 107.3(2) . . ?
C11 C12 C17 126.6(3) . . ?
C13 C12 C17 125.9(3) . . ?
C11 C12 Cr2 70.63(13) . . ?
C13 C12 Cr2 70.98(13) . . ?
C17 C12 Cr2 126.62(18) . . ?
C14 C13 C12 108.22(19) . . ?
C14 C13 C18 125.2(2) . . ?
C12 C13 C18 126.5(2) . . ?
C14 C13 Cr2 71.15(12) . . ?
C12 C13 Cr2 71.40(12) . . ?
C18 C13 Cr2 126.37(17) . . ?
C13 C14 C15 108.17(19) . . ?
C13 C14 C19 124.9(2) . . ?
C15 C14 C19 126.8(2) . . ?
C13 C14 Cr2 71.27(12) . . ?
C15 C14 Cr2 71.13(12) . . ?
C19 C14 Cr2 125.97(17) . . ?
C11 C15 C14 107.52(19) . . ?
C11 C15 C20 126.1(2) . . ?
C14 C15 C20 126.3(2) . . ?
C11 C15 Cr2 70.94(12) . . ?
C14 C15 Cr2 71.22(12) . . ?
C20 C15 Cr2 125.50(16) . . ?
C11 C16 H16A 109.5 . . ?
C11 C16 H16B 109.5 . . ?
H16A C16 H16B 109.5 . . ?
C11 C16 H16C 109.5 . . ?
H16A C16 H16C 109.5 . . ?
H16B C16 H16C 109.5 . . ?
C12 C17 H17A 109.5 . . ?
C12 C17 H17B 109.5 . . ?
H17A C17 H17B 109.5 . . ?
C12 C17 H17C 109.5 . . ?
H17A C17 H17C 109.5 . . ?
H17B C17 H17C 109.5 . . ?
C13 C18 H18A 109.5 . . ?
C13 C18 H18B 109.5 . . ?
H18A C18 H18B 109.5 . . ?
C13 C18 H18C 109.5 . . ?
H18A C18 H18C 109.5 . . ?
H18B C18 H18C 109.5 . . ?
C14 C19 H19A 109.5 . . ?
C14 C19 H19B 109.5 . . ?
H19A C19 H19B 109.5 . . ?
C14 C19 H19C 109.5 . . ?
H19A C19 H19C 109.5 . . ?
H19B C19 H19C 109.5 . . ?
C15 C20 H20A 109.5 . . ?
C15 C20 H20B 109.5 . . ?
H20A C20 H20B 109.5 . . ?
C15 C20 H20C 109.5 . . ?
H20A C20 H20C 109.5 . . ?
H20B C20 H20C 109.5 . . ?

loop_
_geom_bond_atom_site_label_1
_geom_bond_atom_site_label_2
_geom_bond_distance
_geom_bond_site_symmetry_2
_geom_bond_publ_flag
Sb1 F1A 1.771(6) 14_545 ?
Sb1 F1A 1.771(6) . ?
Sb1 F2A 1.808(6) . ?
Sb1 F2A 1.808(6) 14_545 ?
Sb1 F2B 1.843(6) . ?
Sb1 F2B 1.843(6) 14_545 ?
Sb1 F3 1.855(2) 14_545 ?
Sb1 F3 1.855(2) . ?
Sb1 F1B 1.863(6) . ?
Sb1 F1B 1.863(6) 14_545 ?
Sb2 F4 1.856(2) 11_454 ?
Sb2 F4 1.857(2) . ?
Sb2 F5 1.863(2) 11_454 ?
Sb2 F5 1.864(2) . ?
Sb2 F6 1.864(2) 11_454 ?
Sb2 F6 1.864(2) . ?
C1 C2 1.423(3) . ?
C1 C5 1.424(3) . ?
C1 C6 1.501(3) . ?
C1 Cr1 2.210(2) . ?
C2 C3 1.426(4) . ?
C2 C7 1.499(3) . ?
C2 Cr1 2.198(2) . ?
C3 C4 1.424(3) . ?
C3 C8 1.501(3) . ?
C3 Cr1 2.202(2) . ?
C4 C5 1.419(3) . ?
C4 C9 1.494(4) . ?
C4 Cr1 2.200(2) . ?
C5 C10 1.496(3) . ?
C5 Cr1 2.204(2) . ?
C6 H6A 0.9700 . ?
C6 H6B 0.9700 . ?
C6 H6C 0.9700 . ?
C7 H7A 0.9700 . ?
C7 H7B 0.9700 . ?
C7 H7C 0.9700 . ?
C8 H8A 0.9700 . ?
C8 H8B 0.9700 . ?
C8 H8C 0.9700 . ?
C9 H9A 0.9700 . ?
C9 H9B 0.9700 . ?
C9 H9C 0.9700 . ?
C10 H10A 0.9700 . ?
C10 H10B 0.9700 . ?
C10 H10C 0.9700 . ?
Cr1 P31 2.379(13) . ?
Cr1 P11 2.391(17) . ?
Cr1 P2 2.420(7) . ?
Cr1 P21 2.428(15) . ?
Cr1 P42 2.432(9) . ?
Cr1 P1 2.433(9) . ?
Cr1 P4 2.437(6) . ?
P11 P51 2.11(2) . ?
P11 P21 2.16(2) . ?
P11 Cr2 2.403(16) . ?
P21 P31 2.147(18) . ?
P21 Cr2 2.384(12) . ?
P31 P41 2.11(2) . ?
P31 Cr2 2.381(14) . ?
P41 P51 2.148(18) . ?
P41 Cr2 2.481(15) . ?
P51 Cr2 2.417(19) . ?
P1 P5 2.168(10) . ?
P1 P2 2.196(10) . ?
P1 Cr2 2.446(8) . ?
P2 P3 2.178(9) . ?
P2 Cr2 2.453(7) . ?
P3 P4 2.161(12) . ?
P3 Cr2 2.449(9) . ?
P4 P5 2.167(8) . ?
P4 Cr2 2.434(5) . ?
P5 Cr2 2.430(8) . ?
P12 P52 2.200(12) . ?
P12 P22 2.232(11) . ?
P12 Cr2 2.457(8) . ?
P22 P32 2.138(12) . ?
P22 Cr2 2.426(7) . ?
P32 P42 2.183(13) . ?
P32 Cr2 2.449(9) . ?
P42 P52 2.165(11) . ?
P42 Cr2 2.421(8) . ?
P52 Cr2 2.446(9) . ?
Cr2 C11 2.198(2) . ?
Cr2 C15 2.205(2) . ?
Cr2 C14 2.206(2) . ?
Cr2 C13 2.207(2) . ?
Cr2 C12 2.213(2) . ?
C11 C15 1.421(3) . ?
C11 C12 1.422(3) . ?
C11 C16 1.502(3) . ?
C12 C13 1.426(3) . ?
C12 C17 1.497(3) . ?
C13 C14 1.422(3) . ?
C13 C18 1.498(3) . ?
C14 C15 1.423(3) . ?
C14 C19 1.495(3) . ?
C15 C20 1.498(3) . ?
C16 H16A 0.9700 . ?
C16 H16B 0.9700 . ?
C16 H16C 0.9700 . ?
C17 H17A 0.9700 . ?
C17 H17B 0.9700 . ?
C17 H17C 0.9700 . ?
C18 H18A 0.9700 . ?
C18 H18B 0.9700 . ?
C18 H18C 0.9700 . ?
C19 H19A 0.9700 . ?
C19 H19B 0.9700 . ?
C19 H19C 0.9700 . ?
C20 H20A 0.9700 . ?
C20 H20B 0.9700 . ?
C20 H20C 0.9700 . ?

loop_
_geom_torsion_atom_site_label_1
_geom_torsion_atom_site_label_2
_geom_torsion_atom_site_label_3
_geom_torsion_atom_site_label_4
_geom_torsion
_geom_torsion_site_symmetry_1
_geom_torsion_site_symmetry_2
_geom_torsion_site_symmetry_3
_geom_torsion_site_symmetry_4
_geom_torsion_publ_flag
C5 C1 C2 C3 -0.5(2) . . . . ?
C6 C1 C2 C3 176.1(2) . . . . ?
Cr1 C1 C2 C3 -62.16(15) . . . . ?
C5 C1 C2 C7 -177.2(2) . . . . ?
C6 C1 C2 C7 -0.6(4) . . . . ?
Cr1 C1 C2 C7 121.1(2) . . . . ?
C5 C1 C2 Cr1 61.70(15) . . . . ?
C6 C1 C2 Cr1 -121.7(2) . . . . ?
C1 C2 C3 C4 0.5(3) . . . . ?
C7 C2 C3 C4 177.2(2) . . . . ?
Cr1 C2 C3 C4 -61.92(16) . . . . ?
C1 C2 C3 C8 -177.1(2) . . . . ?
C7 C2 C3 C8 -0.4(4) . . . . ?
Cr1 C2 C3 C8 120.5(2) . . . . ?
C1 C2 C3 Cr1 62.43(15) . . . . ?
C7 C2 C3 Cr1 -120.9(2) . . . . ?
C2 C3 C4 C5 -0.4(3) . . . . ?
C8 C3 C4 C5 177.2(2) . . . . ?
Cr1 C3 C4 C5 -62.20(16) . . . . ?
C2 C3 C4 C9 -176.5(3) . . . . ?
C8 C3 C4 C9 1.1(4) . . . . ?
Cr1 C3 C4 C9 121.6(3) . . . . ?
C2 C3 C4 Cr1 61.84(15) . . . . ?
C8 C3 C4 Cr1 -120.6(3) . . . . ?
C3 C4 C5 C1 0.1(3) . . . . ?
C9 C4 C5 C1 176.3(2) . . . . ?
Cr1 C4 C5 C1 -62.03(15) . . . . ?
C3 C4 C5 C10 -175.5(2) . . . . ?
C9 C4 C5 C10 0.7(4) . . . . ?
Cr1 C4 C5 C10 122.4(2) . . . . ?
C3 C4 C5 Cr1 62.10(16) . . . . ?
C9 C4 C5 Cr1 -121.7(3) . . . . ?
C2 C1 C5 C4 0.2(2) . . . . ?
C6 C1 C5 C4 -176.3(2) . . . . ?
Cr1 C1 C5 C4 61.80(16) . . . . ?
C2 C1 C5 C10 175.8(2) . . . . ?
C6 C1 C5 C10 -0.7(4) . . . . ?
Cr1 C1 C5 C10 -122.6(2) . . . . ?
C2 C1 C5 Cr1 -61.55(15) . . . . ?
C6 C1 C5 Cr1 121.9(2) . . . . ?
C1 C2 Cr1 C4 -79.95(15) . . . . ?
C3 C2 Cr1 C4 37.59(13) . . . . ?
C7 C2 Cr1 C4 159.2(3) . . . . ?
C1 C2 Cr1 C3 -117.54(19) . . . . ?
C7 C2 Cr1 C3 121.6(3) . . . . ?
C1 C2 Cr1 C5 -37.54(13) . . . . ?
C3 C2 Cr1 C5 80.00(14) . . . . ?
C7 C2 Cr1 C5 -158.4(3) . . . . ?
C3 C2 Cr1 C1 117.54(19) . . . . ?
C7 C2 Cr1 C1 -120.9(3) . . . . ?
C1 C2 Cr1 P31 168.1(5) . . . . ?
C3 C2 Cr1 P31 -74.4(5) . . . . ?
C7 C2 Cr1 P31 47.2(5) . . . . ?
C1 C2 Cr1 P11 62.5(6) . . . . ?
C3 C2 Cr1 P11 180.0(6) . . . . ?
C7 C2 Cr1 P11 -58.4(6) . . . . ?
C1 C2 Cr1 P2 126.9(3) . . . . ?
C3 C2 Cr1 P2 -115.6(3) . . . . ?
C7 C2 Cr1 P2 6.0(3) . . . . ?
C1 C2 Cr1 P21 114.7(5) . . . . ?
C3 C2 Cr1 P21 -127.8(5) . . . . ?
C7 C2 Cr1 P21 -6.2(5) . . . . ?
C1 C2 Cr1 P42 -82.4(15) . . . . ?
C3 C2 Cr1 P42 35.1(15) . . . . ?
C7 C2 Cr1 P42 156.7(14) . . . . ?
C1 C2 Cr1 P1 73.3(3) . . . . ?
C3 C2 Cr1 P1 -169.2(3) . . . . ?
C7 C2 Cr1 P1 -47.6(4) . . . . ?
C1 C2 Cr1 P4 -122.6(4) . . . . ?
C3 C2 Cr1 P4 -5.1(5) . . . . ?
C7 C2 Cr1 P4 116.5(5) . . . . ?
C5 C4 Cr1 C2 79.73(14) . . . . ?
C3 C4 Cr1 C2 -37.68(14) . . . . ?
C9 C4 Cr1 C2 -160.0(3) . . . . ?
C5 C4 Cr1 C3 117.4(2) . . . . ?
C9 C4 Cr1 C3 -122.3(3) . . . . ?
C3 C4 Cr1 C5 -117.4(2) . . . . ?
C9 C4 Cr1 C5 120.2(3) . . . . ?
C5 C4 Cr1 C1 37.28(13) . . . . ?
C3 C4 Cr1 C1 -80.12(15) . . . . ?
C9 C4 Cr1 C1 157.5(3) . . . . ?
C5 C4 Cr1 P31 -178.3(5) . . . . ?
C3 C4 Cr1 P31 64.2(5) . . . . ?
C9 C4 Cr1 P31 -58.1(6) . . . . ?
C5 C4 Cr1 P11 -24.2(8) . . . . ?
C3 C4 Cr1 P11 -141.6(8) . . . . ?
C9 C4 Cr1 P11 96.1(8) . . . . ?
C5 C4 Cr1 P2 136.1(4) . . . . ?
C3 C4 Cr1 P2 18.7(5) . . . . ?
C9 C4 Cr1 P2 -103.6(5) . . . . ?
C5 C4 Cr1 P21 119.3(11) . . . . ?
C3 C4 Cr1 P21 1.9(11) . . . . ?
C9 C4 Cr1 P21 -120.5(11) . . . . ?
C5 C4 Cr1 P42 -101.0(4) . . . . ?
C3 C4 Cr1 P42 141.6(4) . . . . ?
C9 C4 Cr1 P42 19.3(5) . . . . ?
C5 C4 Cr1 P1 -3.4(6) . . . . ?
C3 C4 Cr1 P1 -120.8(5) . . . . ?
C9 C4 Cr1 P1 116.8(6) . . . . ?
C5 C4 Cr1 P4 -116.8(2) . . . . ?
C3 C4 Cr1 P4 125.8(3) . . . . ?
C9 C4 Cr1 P4 3.4(3) . . . . ?
C4 C3 Cr1 C2 117.3(2) . . . . ?
C8 C3 Cr1 C2 -121.6(3) . . . . ?
C2 C3 Cr1 C4 -117.3(2) . . . . ?
C8 C3 Cr1 C4 121.1(3) . . . . ?
C4 C3 Cr1 C5 37.45(14) . . . . ?
C2 C3 Cr1 C5 -79.84(14) . . . . ?
C8 C3 Cr1 C5 158.6(3) . . . . ?
C4 C3 Cr1 C1 79.90(15) . . . . ?
C2 C3 Cr1 C1 -37.40(13) . . . . ?
C8 C3 Cr1 C1 -159.0(3) . . . . ?
C4 C3 Cr1 P31 -127.0(5) . . . . ?
C2 C3 Cr1 P31 115.7(5) . . . . ?
C8 C3 Cr1 P31 -5.9(5) . . . . ?
C4 C3 Cr1 P11 117.3(14) . . . . ?
C2 C3 Cr1 P11 0.0(14) . . . . ?
C8 C3 Cr1 P11 -121.6(14) . . . . ?
C4 C3 Cr1 P2 -169.3(3) . . . . ?
C2 C3 Cr1 P2 73.4(3) . . . . ?
C8 C3 Cr1 P2 -48.2(4) . . . . ?
C4 C3 Cr1 P21 -179.2(5) . . . . ?
C2 C3 Cr1 P21 63.6(5) . . . . ?
C8 C3 Cr1 P21 -58.1(6) . . . . ?
C4 C3 Cr1 P42 -51.0(4) . . . . ?
C2 C3 Cr1 P42 -168.3(4) . . . . ?
C8 C3 Cr1 P42 70.1(5) . . . . ?
C4 C3 Cr1 P1 136.6(5) . . . . ?
C2 C3 Cr1 P1 19.3(5) . . . . ?
C8 C3 Cr1 P1 -102.3(5) . . . . ?
C4 C3 Cr1 P4 -65.1(2) . . . . ?
C2 C3 Cr1 P4 177.6(2) . . . . ?
C8 C3 Cr1 P4 56.0(3) . . . . ?
C4 C5 Cr1 C2 -80.30(15) . . . . ?
C1 C5 Cr1 C2 37.56(13) . . . . ?
C10 C5 Cr1 C2 158.8(3) . . . . ?
C1 C5 Cr1 C4 117.86(19) . . . . ?
C10 C5 Cr1 C4 -120.9(3) . . . . ?
C4 C5 Cr1 C3 -37.60(14) . . . . ?
C1 C5 Cr1 C3 80.26(15) . . . . ?
C10 C5 Cr1 C3 -158.5(3) . . . . ?
C4 C5 Cr1 C1 -117.86(19) . . . . ?
C10 C5 Cr1 C1 121.3(3) . . . . ?
C4 C5 Cr1 P31 3.6(11) . . . . ?
C1 C5 Cr1 P31 121.5(11) . . . . ?
C10 C5 Cr1 P31 -117.3(11) . . . . ?
C4 C5 Cr1 P11 166.2(5) . . . . ?
C1 C5 Cr1 P11 -76.0(5) . . . . ?
C10 C5 Cr1 P11 45.3(5) . . . . ?
C4 C5 Cr1 P2 -119.0(5) . . . . ?
C1 C5 Cr1 P2 -1.1(5) . . . . ?
C10 C5 Cr1 P2 120.2(5) . . . . ?
C4 C5 Cr1 P21 -140.0(6) . . . . ?
C1 C5 Cr1 P21 -22.2(6) . . . . ?
C10 C5 Cr1 P21 99.1(6) . . . . ?
C4 C5 Cr1 P42 88.1(4) . . . . ?
C1 C5 Cr1 P42 -154.1(4) . . . . ?
C10 C5 Cr1 P42 -32.8(5) . . . . ?
C4 C5 Cr1 P1 178.4(3) . . . . ?
C1 C5 Cr1 P1 -63.8(3) . . . . ?
C10 C5 Cr1 P1 57.5(3) . . . . ?
C4 C5 Cr1 P4 73.1(3) . . . . ?
C1 C5 Cr1 P4 -169.1(2) . . . . ?
C10 C5 Cr1 P4 -47.8(3) . . . . ?
C5 C1 Cr1 C2 -117.3(2) . . . . ?
C6 C1 Cr1 C2 121.0(3) . . . . ?
C2 C1 Cr1 C4 80.11(15) . . . . ?
C5 C1 Cr1 C4 -37.24(13) . . . . ?
C6 C1 Cr1 C4 -158.9(2) . . . . ?
C2 C1 Cr1 C3 37.57(14) . . . . ?
C5 C1 Cr1 C3 -79.78(14) . . . . ?
C6 C1 Cr1 C3 158.6(2) . . . . ?
C2 C1 Cr1 C5 117.3(2) . . . . ?
C6 C1 Cr1 C5 -121.6(3) . . . . ?
C2 C1 Cr1 P31 -21.5(8) . . . . ?
C5 C1 Cr1 P31 -138.8(7) . . . . ?
C6 C1 Cr1 P31 99.6(8) . . . . ?
C2 C1 Cr1 P11 -128.9(5) . . . . ?
C5 C1 Cr1 P11 113.8(5) . . . . ?
C6 C1 Cr1 P11 -7.9(6) . . . . ?
C2 C1 Cr1 P2 -63.2(3) . . . . ?
C5 C1 Cr1 P2 179.5(2) . . . . ?
C6 C1 Cr1 P2 57.8(3) . . . . ?
C2 C1 Cr1 P21 -75.2(4) . . . . ?
C5 C1 Cr1 P21 167.5(4) . . . . ?
C6 C1 Cr1 P21 45.8(5) . . . . ?
C2 C1 Cr1 P42 156.1(5) . . . . ?
C5 C1 Cr1 P42 38.7(5) . . . . ?
C6 C1 Cr1 P42 -82.9(6) . . . . ?
C2 C1 Cr1 P1 -116.0(3) . . . . ?
C5 C1 Cr1 P1 126.6(3) . . . . ?
C6 C1 Cr1 P1 5.0(3) . . . . ?
C2 C1 Cr1 P4 137.2(4) . . . . ?
C5 C1 Cr1 P4 19.9(4) . . . . ?
C6 C1 Cr1 P4 -101.8(4) . . . . ?
C2 Cr1 P11 P51 -154.7(5) . . . . ?
C4 Cr1 P11 P51 -69.1(9) . . . . ?
C3 Cr1 P11 P51 -154.7(11) . . . . ?
C5 Cr1 P11 P51 -84.6(6) . . . . ?
C1 Cr1 P11 P51 -121.5(6) . . . . ?
P31 Cr1 P11 P51 88.4(7) . . . . ?
P2 Cr1 P11 P51 122.5(7) . . . . ?
P21 Cr1 P11 P51 127.9(8) . . . . ?
P42 Cr1 P11 P51 15.8(6) . . . . ?
P1 Cr1 P11 P51 153(3) . . . . ?
P4 Cr1 P11 P51 27.5(6) . . . . ?
C2 Cr1 P11 P21 77.5(6) . . . . ?
C4 Cr1 P11 P21 163.0(5) . . . . ?
C3 Cr1 P11 P21 77.5(13) . . . . ?
C5 Cr1 P11 P21 147.5(5) . . . . ?
C1 Cr1 P11 P21 110.7(5) . . . . ?
P31 Cr1 P11 P21 -39.4(6) . . . . ?
P2 Cr1 P11 P21 -5.4(6) . . . . ?
P42 Cr1 P11 P21 -112.0(6) . . . . ?
P1 Cr1 P11 P21 26(2) . . . . ?
P4 Cr1 P11 P21 -100.4(5) . . . . ?
C2 Cr1 P11 Cr2 140.5(3) . . . . ?
C4 Cr1 P11 Cr2 -134.0(5) . . . . ?
C3 Cr1 P11 Cr2 140.5(9) . . . . ?
C5 Cr1 P11 Cr2 -149.5(3) . . . . ?
C1 Cr1 P11 Cr2 173.7(4) . . . . ?
P31 Cr1 P11 Cr2 23.5(6) . . . . ?
P2 Cr1 P11 Cr2 57.6(4) . . . . ?
P21 Cr1 P11 Cr2 63.0(5) . . . . ?
P42 Cr1 P11 Cr2 -49.1(3) . . . . ?
P1 Cr1 P11 Cr2 88(3) . . . . ?
P4 Cr1 P11 Cr2 -37.4(4) . . . . ?
P51 P11 P21 P31 -2.4(12) . . . . ?
Cr1 P11 P21 P31 46.8(6) . . . . ?
Cr2 P11 P21 P31 -48.9(6) . . . . ?
P51 P11 P21 Cr2 46.5(8) . . . . ?
Cr1 P11 P21 Cr2 95.7(4) . . . . ?
P51 P11 P21 Cr1 -49.2(8) . . . . ?
Cr2 P11 P21 Cr1 -95.7(4) . . . . ?
C2 Cr1 P21 P31 111.6(5) . . . . ?
C4 Cr1 P21 P31 76.6(11) . . . . ?
C3 Cr1 P21 P31 77.9(6) . . . . ?
C5 Cr1 P21 P31 162.6(6) . . . . ?
C1 Cr1 P21 P31 148.3(5) . . . . ?
P11 Cr1 P21 P31 -127.4(7) . . . . ?
P2 Cr1 P21 P31 29(2) . . . . ?
P42 Cr1 P21 P31 -63.7(6) . . . . ?
P1 Cr1 P21 P31 -135.6(7) . . . . ?
P4 Cr1 P21 P31 -47.8(5) . . . . ?
C2 Cr1 P21 P11 -121.0(5) . . . . ?
C4 Cr1 P21 P11 -156.1(9) . . . . ?
C3 Cr1 P21 P11 -154.7(5) . . . . ?
C5 Cr1 P21 P11 -70.0(7) . . . . ?
C1 Cr1 P21 P11 -84.4(5) . . . . ?
P31 Cr1 P21 P11 127.4(7) . . . . ?
P2 Cr1 P21 P11 156(2) . . . . ?
P42 Cr1 P21 P11 63.7(6) . . . . ?
P1 Cr1 P21 P11 -8.2(7) . . . . ?
P4 Cr1 P21 P11 79.5(5) . . . . ?
C2 Cr1 P21 Cr2 175.0(3) . . . . ?
C4 Cr1 P21 Cr2 140.0(7) . . . . ?
C3 Cr1 P21 Cr2 141.3(2) . . . . ?
C5 Cr1 P21 Cr2 -134.0(3) . . . . ?
C1 Cr1 P21 Cr2 -148.3(3) . . . . ?
P31 Cr1 P21 Cr2 63.4(6) . . . . ?
P11 Cr1 P21 Cr2 -64.0(5) . . . . ?
P2 Cr1 P21 Cr2 92(2) . . . . ?
P42 Cr1 P21 Cr2 -0.3(4) . . . . ?
P1 Cr1 P21 Cr2 -72.2(4) . . . . ?
P4 Cr1 P21 Cr2 15.6(4) . . . . ?
P11 P21 P31 P41 1.0(12) . . . . ?
Cr2 P21 P31 P41 -48.2(8) . . . . ?
Cr1 P21 P31 P41 47.9(7) . . . . ?
P11 P21 P31 Cr1 -46.9(7) . . . . ?
Cr2 P21 P31 Cr1 -96.1(4) . . . . ?
P11 P21 P31 Cr2 49.2(6) . . . . ?
Cr1 P21 P31 Cr2 96.1(4) . . . . ?
C2 Cr1 P31 P41 145.8(5) . . . . ?
C4 Cr1 P31 P41 75.3(6) . . . . ?
C3 Cr1 P31 P41 109.2(6) . . . . ?
C5 Cr1 P31 P41 72.8(12) . . . . ?
C1 Cr1 P31 P41 159.8(6) . . . . ?
P11 Cr1 P31 P41 -90.9(6) . . . . ?
P2 Cr1 P31 P41 -139.2(8) . . . . ?
P21 Cr1 P31 P41 -130.5(7) . . . . ?
P42 Cr1 P31 P41 -18.4(6) . . . . ?
P1 Cr1 P31 P41 -102.5(6) . . . . ?
P4 Cr1 P31 P41 -7.8(6) . . . . ?
C2 Cr1 P31 P21 -83.7(5) . . . . ?
C4 Cr1 P31 P21 -154.2(4) . . . . ?
C3 Cr1 P31 P21 -120.3(4) . . . . ?
C5 Cr1 P31 P21 -156.7(8) . . . . ?
C1 Cr1 P31 P21 -69.7(7) . . . . ?
P11 Cr1 P31 P21 39.6(5) . . . . ?
P2 Cr1 P31 P21 -8.7(5) . . . . ?
P42 Cr1 P31 P21 112.1(5) . . . . ?
P1 Cr1 P31 P21 28.0(4) . . . . ?
P4 Cr1 P31 P21 122.7(5) . . . . ?
C2 Cr1 P31 Cr2 -147.0(3) . . . . ?
C4 Cr1 P31 Cr2 142.5(2) . . . . ?
C3 Cr1 P31 Cr2 176.4(4) . . . . ?
C5 Cr1 P31 Cr2 140.0(7) . . . . ?
C1 Cr1 P31 Cr2 -133.0(4) . . . . ?
P11 Cr1 P31 Cr2 -23.7(5) . . . . ?
P2 Cr1 P31 Cr2 -72.0(4) . . . . ?
P21 Cr1 P31 Cr2 -63.3(4) . . . . ?
P42 Cr1 P31 Cr2 48.7(4) . . . . ?
P1 Cr1 P31 Cr2 -35.3(4) . . . . ?
P4 Cr1 P31 Cr2 59.4(4) . . . . ?
P21 P31 P41 P51 0.8(12) . . . . ?
Cr1 P31 P41 P51 48.1(8) . . . . ?
Cr2 P31 P41 P51 -45.7(8) . . . . ?
P21 P31 P41 Cr1 -47.4(7) . . . . ?
Cr2 P31 P41 Cr1 -93.8(4) . . . . ?
P21 P31 P41 Cr2 46.5(7) . . . . ?
Cr1 P31 P41 Cr2 93.8(4) . . . . ?
C2 Cr1 P41 P31 -71.4(9) . . . . ?
C4 Cr1 P41 P31 -121.2(5) . . . . ?
C3 Cr1 P41 P31 -84.8(6) . . . . ?
C5 Cr1 P41 P31 -154.1(5) . . . . ?
C1 Cr1 P41 P31 -154.0(8) . . . . ?
P11 Cr1 P41 P31 90.7(7) . . . . ?
P2 Cr1 P41 P31 26.3(5) . . . . ?
P21 Cr1 P41 P31 37.5(6) . . . . ?
P42 Cr1 P41 P31 138.4(13) . . . . ?
P1 Cr1 P41 P31 79.2(6) . . . . ?
P4 Cr1 P41 P31 143(2) . . . . ?
C2 Cr1 P41 P51 161.5(8) . . . . ?
C4 Cr1 P41 P51 111.7(7) . . . . ?
C3 Cr1 P41 P51 148.2(7) . . . . ?
C5 Cr1 P41 P51 78.8(7) . . . . ?
C1 Cr1 P41 P51 78.9(11) . . . . ?
P31 Cr1 P41 P51 -127.0(9) . . . . ?
P11 Cr1 P41 P51 -36.3(7) . . . . ?
P2 Cr1 P41 P51 -100.7(7) . . . . ?
P21 Cr1 P41 P51 -89.6(7) . . . . ?
P42 Cr1 P41 P51 11.4(11) . . . . ?
P1 Cr1 P41 P51 -47.8(7) . . . . ?
P4 Cr1 P41 P51 16(2) . . . . ?
C2 Cr1 P41 Cr2 -134.5(4) . . . . ?
C4 Cr1 P41 Cr2 175.6(4) . . . . ?
C3 Cr1 P41 Cr2 -147.9(3) . . . . ?
C5 Cr1 P41 Cr2 142.8(3) . . . . ?
C1 Cr1 P41 Cr2 142.9(7) . . . . ?
P31 Cr1 P41 Cr2 -63.1(6) . . . . ?
P11 Cr1 P41 Cr2 27.6(5) . . . . ?
P2 Cr1 P41 Cr2 -36.8(4) . . . . ?
P21 Cr1 P41 Cr2 -25.7(5) . . . . ?
P42 Cr1 P41 Cr2 75.3(10) . . . . ?
P1 Cr1 P41 Cr2 16.1(5) . . . . ?
P4 Cr1 P41 Cr2 80(2) . . . . ?
P21 P11 P51 P41 2.9(13) . . . . ?
Cr1 P11 P51 P41 -45.7(8) . . . . ?
Cr2 P11 P51 P41 48.6(8) . . . . ?
P21 P11 P51 Cr2 -45.7(7) . . . . ?
Cr1 P11 P51 Cr2 -94.3(5) . . . . ?
P21 P11 P51 Cr1 48.6(7) . . . . ?
Cr2 P11 P51 Cr1 94.3(5) . . . . ?
P31 P41 P51 P11 -2.2(13) . . . . ?
Cr1 P41 P51 P11 45.1(8) . . . . ?
Cr2 P41 P51 P11 -47.6(8) . . . . ?
P31 P41 P51 Cr2 45.4(8) . . . . ?
Cr1 P41 P51 Cr2 92.7(5) . . . . ?
P31 P41 P51 Cr1 -47.4(8) . . . . ?
Cr2 P41 P51 Cr1 -92.7(5) . . . . ?
C2 Cr1 P51 P11 75.8(15) . . . . ?
C4 Cr1 P51 P11 146.8(6) . . . . ?
C3 Cr1 P51 P11 162.4(7) . . . . ?
C5 Cr1 P51 P11 109.9(7) . . . . ?
C1 Cr1 P51 P11 76.5(7) . . . . ?
P31 Cr1 P51 P11 -92.3(7) . . . . ?
P2 Cr1 P51 P11 -50.1(7) . . . . ?
P21 Cr1 P51 P11 -39.2(7) . . . . ?
P42 Cr1 P51 P11 -143.2(15) . . . . ?
P1 Cr1 P51 P11 -6.4(8) . . . . ?
P4 Cr1 P51 P11 -135.9(9) . . . . ?
C2 Cr1 P51 P41 -153.1(10) . . . . ?
C4 Cr1 P51 P41 -82.0(6) . . . . ?
C3 Cr1 P51 P41 -66.4(9) . . . . ?
C5 Cr1 P51 P41 -118.9(6) . . . . ?
C1 Cr1 P51 P41 -152.3(5) . . . . ?
P31 Cr1 P51 P41 38.9(7) . . . . ?
P11 Cr1 P51 P41 131.2(9) . . . . ?
P2 Cr1 P51 P41 81.1(6) . . . . ?
P21 Cr1 P51 P41 92.0(7) . . . . ?
P42 Cr1 P51 P41 -12.0(11) . . . . ?
P1 Cr1 P51 P41 124.8(8) . . . . ?
P4 Cr1 P51 P41 -4.7(6) . . . . ?
C2 Cr1 P51 Cr2 140.2(10) . . . . ?
C4 Cr1 P51 Cr2 -148.7(3) . . . . ?
C3 Cr1 P51 Cr2 -133.1(5) . . . . ?
C5 Cr1 P51 Cr2 174.4(4) . . . . ?
C1 Cr1 P51 Cr2 141.0(3) . . . . ?
P31 Cr1 P51 Cr2 -27.8(5) . . . . ?
P11 Cr1 P51 Cr2 64.5(7) . . . . ?
P2 Cr1 P51 Cr2 14.4(5) . . . . ?
P21 Cr1 P51 Cr2 25.3(5) . . . . ?
P42 Cr1 P51 Cr2 -78.7(11) . . . . ?
P1 Cr1 P51 Cr2 58.1(4) . . . . ?
P4 Cr1 P51 Cr2 -71.4(5) . . . . ?
C2 Cr1 P1 P5 -148.7(3) . . . . ?
C4 Cr1 P1 P5 -76.7(5) . . . . ?
C3 Cr1 P1 P5 -161.3(3) . . . . ?
C5 Cr1 P1 P5 -79.1(3) . . . . ?
C1 Cr1 P1 P5 -112.6(3) . . . . ?
P31 Cr1 P1 P5 98.8(5) . . . . ?
P11 Cr1 P1 P5 -16(3) . . . . ?
P2 Cr1 P1 P5 128.9(4) . . . . ?
P21 Cr1 P1 P5 132.9(6) . . . . ?
P42 Cr1 P1 P5 24.7(3) . . . . ?
P4 Cr1 P1 P5 37.8(3) . . . . ?
C2 Cr1 P1 P2 82.3(3) . . . . ?
C4 Cr1 P1 P2 154.4(4) . . . . ?
C3 Cr1 P1 P2 69.8(5) . . . . ?
C5 Cr1 P1 P2 152.0(3) . . . . ?
C1 Cr1 P1 P2 118.5(3) . . . . ?
P31 Cr1 P1 P2 -30.1(5) . . . . ?
P11 Cr1 P1 P2 -145(3) . . . . ?
P21 Cr1 P1 P2 4.0(7) . . . . ?
P42 Cr1 P1 P2 -104.2(4) . . . . ?
P4 Cr1 P1 P2 -91.1(3) . . . . ?
C2 Cr1 P1 Cr2 146.92(14) . . . . ?
C4 Cr1 P1 Cr2 -141.1(4) . . . . ?
C3 Cr1 P1 Cr2 134.3(3) . . . . ?
C5 Cr1 P1 Cr2 -143.41(15) . . . . ?
C1 Cr1 P1 Cr2 -176.93(19) . . . . ?
P31 Cr1 P1 Cr2 34.5(5) . . . . ?
P11 Cr1 P1 Cr2 -80(3) . . . . ?
P2 Cr1 P1 Cr2 64.6(3) . . . . ?
P21 Cr1 P1 Cr2 68.6(6) . . . . ?
P42 Cr1 P1 Cr2 -39.6(3) . . . . ?
P4 Cr1 P1 Cr2 -26.5(2) . . . . ?
P5 P1 P2 P3 0.5(6) . . . . ?
Cr1 P1 P2 P3 47.5(4) . . . . ?
Cr2 P1 P2 P3 -46.4(4) . . . . ?
P5 P1 P2 Cr1 -47.0(4) . . . . ?
Cr2 P1 P2 Cr1 -93.88(19) . . . . ?
P5 P1 P2 Cr2 46.9(4) . . . . ?
Cr1 P1 P2 Cr2 93.88(19) . . . . ?
C2 Cr1 P2 P3 119.4(4) . . . . ?
C4 Cr1 P2 P3 71.0(5) . . . . ?
C3 Cr1 P2 P3 83.1(4) . . . . ?
C5 Cr1 P2 P3 153.4(4) . . . . ?
C1 Cr1 P2 P3 152.7(3) . . . . ?
P31 Cr1 P2 P3 3.5(8) . . . . ?
P11 Cr1 P2 P3 -120.8(6) . . . . ?
P21 Cr1 P2 P3 -142(2) . . . . ?
P42 Cr1 P2 P3 -52.8(4) . . . . ?
P1 Cr1 P2 P3 -128.9(4) . . . . ?
P4 Cr1 P2 P3 -37.7(4) . . . . ?
C2 Cr1 P2 P1 -111.7(3) . . . . ?
C4 Cr1 P2 P1 -160.1(3) . . . . ?
C3 Cr1 P2 P1 -148.0(3) . . . . ?
C5 Cr1 P2 P1 -77.7(4) . . . . ?
C1 Cr1 P2 P1 -78.4(3) . . . . ?
P31 Cr1 P2 P1 132.4(6) . . . . ?
P11 Cr1 P2 P1 8.1(6) . . . . ?
P21 Cr1 P2 P1 -13(2) . . . . ?
P42 Cr1 P2 P1 76.1(4) . . . . ?
P4 Cr1 P2 P1 91.2(3) . . . . ?
C2 Cr1 P2 Cr2 -175.97(18) . . . . ?
C4 Cr1 P2 Cr2 135.6(2) . . . . ?
C3 Cr1 P2 Cr2 147.76(14) . . . . ?
C5 Cr1 P2 Cr2 -141.9(3) . . . . ?
C1 Cr1 P2 Cr2 -142.68(14) . . . . ?
P31 Cr1 P2 Cr2 68.1(6) . . . . ?
P11 Cr1 P2 Cr2 -56.1(4) . . . . ?
P21 Cr1 P2 Cr2 -77(2) . . . . ?
P42 Cr1 P2 Cr2 11.8(3) . . . . ?
P1 Cr1 P2 Cr2 -64.2(2) . . . . ?
P4 Cr1 P2 Cr2 27.0(2) . . . . ?
P1 P2 P3 P4 -0.8(6) . . . . ?
Cr1 P2 P3 P4 46.3(4) . . . . ?
Cr2 P2 P3 P4 -47.0(4) . . . . ?
P1 P2 P3 Cr1 -47.1(4) . . . . ?
Cr2 P2 P3 Cr1 -93.3(2) . . . . ?
P1 P2 P3 Cr2 46.3(4) . . . . ?
Cr1 P2 P3 Cr2 93.3(2) . . . . ?
C2 Cr1 P3 P4 153.4(2) . . . . ?
C4 Cr1 P3 P4 83.5(3) . . . . ?
C3 Cr1 P3 P4 119.7(3) . . . . ?
C5 Cr1 P3 P4 71.4(5) . . . . ?
C1 Cr1 P3 P4 155.4(4) . . . . ?
P31 Cr1 P3 P4 -142(3) . . . . ?
P11 Cr1 P3 P4 -78.3(5) . . . . ?
P2 Cr1 P3 P4 -129.7(4) . . . . ?
P21 Cr1 P3 P4 -121.2(4) . . . . ?
P42 Cr1 P3 P4 -9.3(3) . . . . ?
P1 Cr1 P3 P4 -90.7(3) . . . . ?
C2 Cr1 P3 P2 -77.0(3) . . . . ?
C4 Cr1 P3 P2 -146.8(2) . . . . ?
C3 Cr1 P3 P2 -110.7(3) . . . . ?
C5 Cr1 P3 P2 -158.9(3) . . . . ?
C1 Cr1 P3 P2 -75.0(5) . . . . ?
P31 Cr1 P3 P2 -13(3) . . . . ?
P11 Cr1 P3 P2 51.3(5) . . . . ?
P21 Cr1 P3 P2 8.5(4) . . . . ?
P42 Cr1 P3 P2 120.3(4) . . . . ?
P1 Cr1 P3 P2 39.0(3) . . . . ?
P4 Cr1 P3 P2 129.7(4) . . . . ?
C2 Cr1 P3 Cr2 -141.97(17) . . . . ?
C4 Cr1 P3 Cr2 148.17(16) . . . . ?
C3 Cr1 P3 Cr2 -175.7(2) . . . . ?
C5 Cr1 P3 Cr2 136.1(3) . . . . ?
C1 Cr1 P3 Cr2 -139.9(4) . . . . ?
P31 Cr1 P3 Cr2 -78(3) . . . . ?
P11 Cr1 P3 Cr2 -13.6(4) . . . . ?
P2 Cr1 P3 Cr2 -65.0(2) . . . . ?
P21 Cr1 P3 Cr2 -56.5(3) . . . . ?
P42 Cr1 P3 Cr2 55.3(3) . . . . ?
P1 Cr1 P3 Cr2 -26.0(2) . . . . ?
P4 Cr1 P3 Cr2 64.7(3) . . . . ?
P2 P3 P4 P5 0.8(7) . . . . ?
Cr1 P3 P4 P5 46.7(4) . . . . ?
Cr2 P3 P4 P5 -46.4(4) . . . . ?
P2 P3 P4 Cr2 47.2(4) . . . . ?
Cr1 P3 P4 Cr2 93.11(16) . . . . ?
P2 P3 P4 Cr1 -45.9(4) . . . . ?
Cr2 P3 P4 Cr1 -93.11(16) . . . . ?
C2 Cr1 P4 P3 -73.3(4) . . . . ?
C4 Cr1 P4 P3 -110.9(3) . . . . ?
C3 Cr1 P4 P3 -76.8(3) . . . . ?
C5 Cr1 P4 P3 -147.0(3) . . . . ?
C1 Cr1 P4 P3 -160.0(3) . . . . ?
P31 Cr1 P4 P3 7.5(6) . . . . ?
P11 Cr1 P4 P3 102.3(5) . . . . ?
P2 Cr1 P4 P3 38.1(3) . . . . ?
P21 Cr1 P4 P3 50.0(4) . . . . ?
P42 Cr1 P4 P3 147.2(10) . . . . ?
P1 Cr1 P4 P3 91.9(3) . . . . ?
C2 Cr1 P4 P5 156.9(4) . . . . ?
C4 Cr1 P4 P5 119.3(3) . . . . ?
C3 Cr1 P4 P5 153.4(3) . . . . ?
C5 Cr1 P4 P5 83.2(3) . . . . ?
C1 Cr1 P4 P5 70.2(5) . . . . ?
P31 Cr1 P4 P5 -122.3(5) . . . . ?
P11 Cr1 P4 P5 -27.5(5) . . . . ?
P2 Cr1 P4 P5 -91.7(3) . . . . ?
P21 Cr1 P4 P5 -79.8(5) . . . . ?
P42 Cr1 P4 P5 17.5(8) . . . . ?
P1 Cr1 P4 P5 -37.8(4) . . . . ?
C2 Cr1 P4 Cr2 -138.6(3) . . . . ?
C4 Cr1 P4 Cr2 -176.18(17) . . . . ?
C3 Cr1 P4 Cr2 -142.08(13) . . . . ?
C5 Cr1 P4 Cr2 147.71(13) . . . . ?
C1 Cr1 P4 Cr2 134.7(2) . . . . ?
P31 Cr1 P4 Cr2 -57.8(4) . . . . ?
P11 Cr1 P4 Cr2 37.0(5) . . . . ?
P2 Cr1 P4 Cr2 -27.2(2) . . . . ?
P21 Cr1 P4 Cr2 -15.3(4) . . . . ?
P42 Cr1 P4 Cr2 82.0(9) . . . . ?
P1 Cr1 P4 Cr2 26.7(3) . . . . ?
P3 P4 P5 P1 -0.5(7) . . . . ?
Cr2 P4 P5 P1 -47.2(4) . . . . ?
Cr1 P4 P5 P1 46.4(4) . . . . ?
P3 P4 P5 Cr2 46.8(4) . . . . ?
Cr1 P4 P5 Cr2 93.65(19) . . . . ?
P3 P4 P5 Cr1 -46.9(4) . . . . ?
Cr2 P4 P5 Cr1 -93.65(19) . . . . ?
P2 P1 P5 P4 0.0(7) . . . . ?
Cr1 P1 P5 P4 -46.5(4) . . . . ?
Cr2 P1 P5 P4 47.1(4) . . . . ?
P2 P1 P5 Cr2 -47.1(4) . . . . ?
Cr1 P1 P5 Cr2 -93.5(2) . . . . ?
P2 P1 P5 Cr1 46.5(4) . . . . ?
Cr2 P1 P5 Cr1 93.5(2) . . . . ?
C2 Cr1 P5 P4 -161.7(3) . . . . ?
C4 Cr1 P5 P4 -78.0(3) . . . . ?
C3 Cr1 P5 P4 -74.5(5) . . . . ?
C5 Cr1 P5 P4 -112.0(3) . . . . ?
C1 Cr1 P5 P4 -148.4(2) . . . . ?
P31 Cr1 P5 P4 48.1(5) . . . . ?
P11 Cr1 P5 P4 135.1(8) . . . . ?
P2 Cr1 P5 P4 90.8(3) . . . . ?
P21 Cr1 P5 P4 100.3(5) . . . . ?
P42 Cr1 P5 P4 -7.7(3) . . . . ?
P1 Cr1 P5 P4 129.7(4) . . . . ?
C2 Cr1 P5 P1 68.6(6) . . . . ?
C4 Cr1 P5 P1 152.2(3) . . . . ?
C3 Cr1 P5 P1 155.7(5) . . . . ?
C5 Cr1 P5 P1 118.3(3) . . . . ?
C1 Cr1 P5 P1 81.9(3) . . . . ?
P31 Cr1 P5 P1 -81.7(5) . . . . ?
P11 Cr1 P5 P1 5.4(9) . . . . ?
P2 Cr1 P5 P1 -39.0(4) . . . . ?
P21 Cr1 P5 P1 -29.4(5) . . . . ?
P42 Cr1 P5 P1 -137.4(5) . . . . ?
P4 Cr1 P5 P1 -129.7(4) . . . . ?
C2 Cr1 P5 Cr2 133.6(3) . . . . ?
C4 Cr1 P5 Cr2 -142.72(15) . . . . ?
C3 Cr1 P5 Cr2 -139.2(4) . . . . ?
C5 Cr1 P5 Cr2 -176.67(19) . . . . ?
C1 Cr1 P5 Cr2 146.95(15) . . . . ?
P31 Cr1 P5 Cr2 -16.6(4) . . . . ?
P11 Cr1 P5 Cr2 70.4(7) . . . . ?
P2 Cr1 P5 Cr2 26.1(3) . . . . ?
P21 Cr1 P5 Cr2 35.6(4) . . . . ?
P42 Cr1 P5 Cr2 -72.4(3) . . . . ?
P1 Cr1 P5 Cr2 65.1(3) . . . . ?
P4 Cr1 P5 Cr2 -64.7(2) . . . . ?
C2 Cr1 P12 P52 -139.2(4) . . . . ?
C4 Cr1 P12 P52 -101.2(11) . . . . ?
C3 Cr1 P12 P52 -161.8(3) . . . . ?
C5 Cr1 P12 P52 -73.1(4) . . . . ?
C1 Cr1 P12 P52 -100.9(4) . . . . ?
P31 Cr1 P12 P52 110.9(5) . . . . ?
P11 Cr1 P12 P52 -10.7(10) . . . . ?
P2 Cr1 P12 P52 137.2(5) . . . . ?
P21 Cr1 P12 P52 139.2(9) . . . . ?
P42 Cr1 P12 P52 38.3(4) . . . . ?
P1 Cr1 P12 P52 -18.0(8) . . . . ?
P4 Cr1 P12 P52 53.3(4) . . . . ?
C2 Cr1 P12 P22 93.0(4) . . . . ?
C4 Cr1 P12 P22 131.0(10) . . . . ?
C3 Cr1 P12 P22 70.4(4) . . . . ?
C5 Cr1 P12 P22 159.1(3) . . . . ?
C1 Cr1 P12 P22 131.3(4) . . . . ?
P31 Cr1 P12 P22 -16.9(5) . . . . ?
P11 Cr1 P12 P22 -138.5(12) . . . . ?
P2 Cr1 P12 P22 9.4(4) . . . . ?
P21 Cr1 P12 P22 11.4(8) . . . . ?
P42 Cr1 P12 P22 -89.6(4) . . . . ?
P1 Cr1 P12 P22 -145.8(10) . . . . ?
P4 Cr1 P12 P22 -74.6(4) . . . . ?
C2 Cr1 P12 Cr2 156.4(3) . . . . ?
C4 Cr1 P12 Cr2 -165.7(9) . . . . ?
C3 Cr1 P12 Cr2 133.77(17) . . . . ?
C5 Cr1 P12 Cr2 -137.58(17) . . . . ?
C1 Cr1 P12 Cr2 -165.4(3) . . . . ?
P31 Cr1 P12 Cr2 46.5(5) . . . . ?
P11 Cr1 P12 Cr2 -75.2(10) . . . . ?
P2 Cr1 P12 Cr2 72.7(4) . . . . ?
P21 Cr1 P12 Cr2 74.8(8) . . . . ?
P42 Cr1 P12 Cr2 -26.2(3) . . . . ?
P1 Cr1 P12 Cr2 -82.5(9) . . . . ?
P4 Cr1 P12 Cr2 -11.2(3) . . . . ?
P52 P12 P22 P32 -0.3(6) . . . . ?
Cr2 P12 P22 P32 -46.9(4) . . . . ?
Cr1 P12 P22 P32 46.8(4) . . . . ?
P52 P12 P22 Cr2 46.7(4) . . . . ?
Cr1 P12 P22 Cr2 93.7(2) . . . . ?
P52 P12 P22 Cr1 -47.0(4) . . . . ?
Cr2 P12 P22 Cr1 -93.7(2) . . . . ?
C2 Cr1 P22 P32 130.3(4) . . . . ?
C4 Cr1 P22 P32 68.5(4) . . . . ?
C3 Cr1 P22 P32 91.7(4) . . . . ?
C5 Cr1 P22 P32 127.3(12) . . . . ?
C1 Cr1 P22 P32 158.1(3) . . . . ?
P31 Cr1 P22 P32 10.4(9) . . . . ?
P11 Cr1 P22 P32 -111.3(5) . . . . ?
P2 Cr1 P22 P32 -151.1(10) . . . . ?
P21 Cr1 P22 P32 -141.1(9) . . . . ?
P42 Cr1 P22 P32 -38.3(4) . . . . ?
P1 Cr1 P22 P32 -120.7(4) . . . . ?
P4 Cr1 P22 P32 -25.0(4) . . . . ?
C2 Cr1 P22 P12 -99.3(4) . . . . ?
C4 Cr1 P22 P12 -161.1(3) . . . . ?
C3 Cr1 P22 P12 -137.9(3) . . . . ?
C5 Cr1 P22 P12 -102.2(12) . . . . ?
C1 Cr1 P22 P12 -71.5(3) . . . . ?
P31 Cr1 P22 P12 140.8(10) . . . . ?
P11 Cr1 P22 P12 19.1(5) . . . . ?
P2 Cr1 P22 P12 -20.7(8) . . . . ?
P21 Cr1 P22 P12 -10.7(7) . . . . ?
P42 Cr1 P22 P12 92.1(4) . . . . ?
P1 Cr1 P22 P12 9.8(3) . . . . ?
P4 Cr1 P22 P12 105.4(3) . . . . ?
C2 Cr1 P22 Cr2 -163.9(3) . . . . ?
C4 Cr1 P22 Cr2 134.35(17) . . . . ?
C3 Cr1 P22 Cr2 157.5(3) . . . . ?
C5 Cr1 P22 Cr2 -166.8(10) . . . . ?
C1 Cr1 P22 Cr2 -136.12(18) . . . . ?
P31 Cr1 P22 Cr2 76.2(9) . . . . ?
P11 Cr1 P22 Cr2 -45.5(4) . . . . ?
P2 Cr1 P22 Cr2 -85.3(9) . . . . ?
P21 Cr1 P22 Cr2 -75.3(7) . . . . ?
P42 Cr1 P22 Cr2 27.5(3) . . . . ?
P1 Cr1 P22 Cr2 -54.8(3) . . . . ?
P4 Cr1 P22 Cr2 40.8(3) . . . . ?
P12 P22 P32 P42 0.3(7) . . . . ?
Cr2 P22 P32 P42 -46.1(4) . . . . ?
Cr1 P22 P32 P42 46.4(4) . . . . ?
P12 P22 P32 Cr2 46.4(4) . . . . ?
Cr1 P22 P32 Cr2 92.4(2) . . . . ?
P12 P22 P32 Cr1 -46.0(4) . . . . ?
Cr2 P22 P32 Cr1 -92.4(2) . . . . ?
C2 Cr1 P32 P22 -71.2(4) . . . . ?
C4 Cr1 P32 P22 -138.1(4) . . . . ?
C3 Cr1 P32 P22 -99.8(4) . . . . ?
C5 Cr1 P32 P22 -160.2(3) . . . . ?
C1 Cr1 P32 P22 -97.3(11) . . . . ?
P31 Cr1 P32 P22 -10.7(9) . . . . ?
P11 Cr1 P32 P22 66.5(5) . . . . ?
P2 Cr1 P32 P22 8.7(3) . . . . ?
P21 Cr1 P32 P22 18.0(5) . . . . ?
P42 Cr1 P32 P22 129.0(5) . . . . ?
P1 Cr1 P32 P22 53.5(4) . . . . ?
P4 Cr1 P32 P22 137.3(5) . . . . ?
C2 Cr1 P32 P42 159.8(3) . . . . ?
C4 Cr1 P32 P42 92.9(4) . . . . ?
C3 Cr1 P32 P42 131.3(4) . . . . ?
C5 Cr1 P32 P42 70.8(4) . . . . ?
C1 Cr1 P32 P42 133.7(10) . . . . ?
P31 Cr1 P32 P42 -139.6(11) . . . . ?
P11 Cr1 P32 P42 -62.5(5) . . . . ?
P2 Cr1 P32 P42 -120.3(4) . . . . ?
P21 Cr1 P32 P42 -111.0(4) . . . . ?
P1 Cr1 P32 P42 -75.4(4) . . . . ?
P4 Cr1 P32 P42 8.3(4) . . . . ?
C2 Cr1 P32 Cr2 -136.10(19) . . . . ?
C4 Cr1 P32 Cr2 157.0(3) . . . . ?
C3 Cr1 P32 Cr2 -164.7(3) . . . . ?
C5 Cr1 P32 Cr2 134.84(19) . . . . ?
C1 Cr1 P32 Cr2 -162.3(10) . . . . ?
P31 Cr1 P32 Cr2 -75.6(10) . . . . ?
P11 Cr1 P32 Cr2 1.5(5) . . . . ?
P2 Cr1 P32 Cr2 -56.2(2) . . . . ?
P21 Cr1 P32 Cr2 -46.9(3) . . . . ?
P42 Cr1 P32 Cr2 64.1(3) . . . . ?
P1 Cr1 P32 Cr2 -11.4(3) . . . . ?
P4 Cr1 P32 Cr2 72.4(3) . . . . ?
P22 P32 P42 P52 -0.3(7) . . . . ?
Cr2 P32 P42 P52 -46.8(4) . . . . ?
Cr1 P32 P42 P52 46.7(4) . . . . ?
P22 P32 P42 Cr2 46.4(4) . . . . ?
Cr1 P32 P42 Cr2 93.4(2) . . . . ?
P22 P32 P42 Cr1 -47.0(4) . . . . ?
Cr2 P32 P42 Cr1 -93.4(2) . . . . ?
C2 Cr1 P42 P52 132.2(12) . . . . ?
C4 Cr1 P42 P52 130.0(4) . . . . ?
C3 Cr1 P42 P52 159.0(3) . . . . ?
C5 Cr1 P42 P52 91.6(4) . . . . ?
C1 Cr1 P42 P52 68.3(4) . . . . ?
P31 Cr1 P42 P52 -113.1(5) . . . . ?
P11 Cr1 P42 P52 -16.4(6) . . . . ?
P2 Cr1 P42 P52 -77.1(4) . . . . ?
P21 Cr1 P42 P52 -64.8(5) . . . . ?
P1 Cr1 P42 P52 -25.1(4) . . . . ?
P4 Cr1 P42 P52 -149.2(10) . . . . ?
C2 Cr1 P42 P32 -97.6(12) . . . . ?
C4 Cr1 P42 P32 -99.9(4) . . . . ?
C3 Cr1 P42 P32 -70.9(4) . . . . ?
C5 Cr1 P42 P32 -138.3(4) . . . . ?
C1 Cr1 P42 P32 -161.6(3) . . . . ?
P31 Cr1 P42 P32 17.1(6) . . . . ?
P11 Cr1 P42 P32 113.7(6) . . . . ?
P2 Cr1 P42 P32 53.0(4) . . . . ?
P21 Cr1 P42 P32 65.3(5) . . . . ?
P1 Cr1 P42 P32 105.1(4) . . . . ?
P4 Cr1 P42 P32 -19.1(8) . . . . ?
C2 Cr1 P42 Cr2 -162.6(10) . . . . ?
C4 Cr1 P42 Cr2 -164.9(3) . . . . ?
C3 Cr1 P42 Cr2 -135.88(19) . . . . ?
C5 Cr1 P42 Cr2 156.7(3) . . . . ?
C1 Cr1 P42 Cr2 133.40(18) . . . . ?
P31 Cr1 P42 Cr2 -47.9(4) . . . . ?
P11 Cr1 P42 Cr2 48.7(5) . . . . ?
P2 Cr1 P42 Cr2 -12.0(3) . . . . ?
P21 Cr1 P42 Cr2 0.3(4) . . . . ?
P1 Cr1 P42 Cr2 40.1(3) . . . . ?
P4 Cr1 P42 Cr2 -84.1(9) . . . . ?
P32 P42 P52 P12 0.2(7) . . . . ?
Cr2 P42 P52 P12 -46.5(4) . . . . ?
Cr1 P42 P52 P12 47.1(4) . . . . ?
P32 P42 P52 Cr1 -46.9(4) . . . . ?
Cr2 P42 P52 Cr1 -93.6(2) . . . . ?
P32 P42 P52 Cr2 46.7(4) . . . . ?
Cr1 P42 P52 Cr2 93.6(2) . . . . ?
P22 P12 P52 P42 0.1(7) . . . . ?
Cr2 P12 P52 P42 46.2(4) . . . . ?
Cr1 P12 P52 P42 -46.9(4) . . . . ?
P22 P12 P52 Cr1 47.0(4) . . . . ?
Cr2 P12 P52 Cr1 93.1(2) . . . . ?
P22 P12 P52 Cr2 -46.1(4) . . . . ?
Cr1 P12 P52 Cr2 -93.1(2) . . . . ?
C2 Cr1 P52 P42 -162.6(3) . . . . ?
C4 Cr1 P52 P42 -72.9(4) . . . . ?
C3 Cr1 P52 P42 -100.3(12) . . . . ?
C5 Cr1 P52 P42 -101.4(4) . . . . ?
C1 Cr1 P52 P42 -139.7(3) . . . . ?
P31 Cr1 P52 P42 63.0(5) . . . . ?
P11 Cr1 P52 P42 140.9(12) . . . . ?
P2 Cr1 P52 P42 103.7(4) . . . . ?
P21 Cr1 P52 P42 111.4(5) . . . . ?
P1 Cr1 P52 P42 137.0(5) . . . . ?
P4 Cr1 P52 P42 8.8(3) . . . . ?
C2 Cr1 P52 P12 68.4(5) . . . . ?
C4 Cr1 P52 P12 158.1(3) . . . . ?
C3 Cr1 P52 P12 130.7(11) . . . . ?
C5 Cr1 P52 P12 129.7(4) . . . . ?
C1 Cr1 P52 P12 91.3(4) . . . . ?
P31 Cr1 P52 P12 -66.0(5) . . . . ?
P11 Cr1 P52 P12 12.0(11) . . . . ?
P2 Cr1 P52 P12 -25.3(4) . . . . ?
P21 Cr1 P52 P12 -17.6(5) . . . . ?
P42 Cr1 P52 P12 -129.0(5) . . . . ?
P1 Cr1 P52 P12 8.1(4) . . . . ?
P4 Cr1 P52 P12 -120.2(4) . . . . ?
C2 Cr1 P52 Cr2 133.2(2) . . . . ?
C4 Cr1 P52 Cr2 -137.03(19) . . . . ?
C3 Cr1 P52 Cr2 -164.4(10) . . . . ?
C5 Cr1 P52 Cr2 -165.5(3) . . . . ?
C1 Cr1 P52 Cr2 156.1(3) . . . . ?
P31 Cr1 P52 Cr2 -1.1(5) . . . . ?
P11 Cr1 P52 Cr2 76.8(11) . . . . ?
P2 Cr1 P52 Cr2 39.6(3) . . . . ?
P21 Cr1 P52 Cr2 47.2(4) . . . . ?
P42 Cr1 P52 Cr2 -64.1(3) . . . . ?
P1 Cr1 P52 Cr2 72.9(4) . . . . ?
P4 Cr1 P52 Cr2 -55.4(2) . . . . ?
P41 P31 Cr2 C11 -162.1(6) . . . . ?
P21 P31 Cr2 C11 67.2(6) . . . . ?
Cr1 P31 Cr2 C11 131.8(3) . . . . ?
P41 P31 Cr2 C15 -89.5(16) . . . . ?
P21 P31 Cr2 C15 139.8(14) . . . . ?
Cr1 P31 Cr2 C15 -155.6(12) . . . . ?
P41 P31 Cr2 C14 -71.4(7) . . . . ?
P21 P31 Cr2 C14 157.9(5) . . . . ?
Cr1 P31 Cr2 C14 -137.5(2) . . . . ?
P41 P31 Cr2 C13 -101.7(6) . . . . ?
P21 P31 Cr2 C13 127.6(5) . . . . ?
Cr1 P31 Cr2 C13 -167.7(3) . . . . ?
P41 P31 Cr2 C12 -140.0(6) . . . . ?
P21 P31 Cr2 C12 89.2(5) . . . . ?
Cr1 P31 Cr2 C12 153.9(3) . . . . ?
P41 P31 Cr2 P21 130.7(8) . . . . ?
Cr1 P31 Cr2 P21 64.6(5) . . . . ?
P41 P31 Cr2 P11 89.7(7) . . . . ?
P21 P31 Cr2 P11 -41.0(6) . . . . ?
Cr1 P31 Cr2 P11 23.6(5) . . . . ?
P41 P31 Cr2 P51 37.7(7) . . . . ?
P21 P31 Cr2 P51 -93.0(7) . . . . ?
Cr1 P31 Cr2 P51 -28.4(6) . . . . ?
P41 P31 Cr2 P42 17.1(7) . . . . ?
P21 P31 Cr2 P42 -113.6(6) . . . . ?
Cr1 P31 Cr2 P42 -49.0(4) . . . . ?
P41 P31 Cr2 P22 147.4(11) . . . . ?
P21 P31 Cr2 P22 16.7(9) . . . . ?
Cr1 P31 Cr2 P22 81.3(7) . . . . ?
P41 P31 Cr2 P5 49.2(6) . . . . ?
P21 P31 Cr2 P5 -81.6(6) . . . . ?
Cr1 P31 Cr2 P5 -16.9(5) . . . . ?
P31 P21 Cr2 C11 -142.5(5) . . . . ?
P11 P21 Cr2 C11 92.1(5) . . . . ?
Cr1 P21 Cr2 C11 155.0(3) . . . . ?
P31 P21 Cr2 C15 -164.3(5) . . . . ?
P11 P21 Cr2 C15 70.3(7) . . . . ?
Cr1 P21 Cr2 C15 133.1(3) . . . . ?
P31 P21 Cr2 C14 -98.8(14) . . . . ?
P11 P21 Cr2 C14 135.8(13) . . . . ?
Cr1 P21 Cr2 C14 -161.3(11) . . . . ?
P31 P21 Cr2 C13 -75.6(6) . . . . ?
P11 P21 Cr2 C13 159.0(5) . . . . ?
Cr1 P21 Cr2 C13 -138.1(2) . . . . ?
P31 P21 Cr2 C12 -104.3(5) . . . . ?
P11 P21 Cr2 C12 130.2(5) . . . . ?
Cr1 P21 Cr2 C12 -166.9(3) . . . . ?
P11 P21 Cr2 P31 -125.4(7) . . . . ?
Cr1 P21 Cr2 P31 -62.6(5) . . . . ?
P31 P21 Cr2 P11 125.4(7) . . . . ?
Cr1 P21 Cr2 P11 62.9(5) . . . . ?
P31 P21 Cr2 P51 88.4(6) . . . . ?
P11 P21 Cr2 P51 -37.0(6) . . . . ?
Cr1 P21 Cr2 P51 25.8(5) . . . . ?
P31 P21 Cr2 P42 62.9(6) . . . . ?
P11 P21 Cr2 P42 -62.5(6) . . . . ?
Cr1 P21 Cr2 P42 0.3(4) . . . . ?
P31 P21 Cr2 P22 -15.5(9) . . . . ?
P11 P21 Cr2 P22 -140.9(12) . . . . ?
Cr1 P21 Cr2 P22 -78.1(10) . . . . ?
P31 P21 Cr2 P5 99.0(5) . . . . ?
P11 P21 Cr2 P5 -26.5(5) . . . . ?
Cr1 P21 Cr2 P5 36.4(3) . . . . ?
P51 P11 Cr2 C11 128.8(6) . . . . ?
P21 P11 Cr2 C11 -100.9(6) . . . . ?
Cr1 P11 Cr2 C11 -165.4(4) . . . . ?
P51 P11 Cr2 C15 90.4(6) . . . . ?
P21 P11 Cr2 C15 -139.3(5) . . . . ?
Cr1 P11 Cr2 C15 156.2(4) . . . . ?
P51 P11 Cr2 C14 68.1(8) . . . . ?
P21 P11 Cr2 C14 -161.6(5) . . . . ?
Cr1 P11 Cr2 C14 133.9(4) . . . . ?
P51 P11 Cr2 C13 132.6(15) . . . . ?
P21 P11 Cr2 C13 -97.1(18) . . . . ?
Cr1 P11 Cr2 C13 -161.6(14) . . . . ?
P51 P11 Cr2 C12 157.8(5) . . . . ?
P21 P11 Cr2 C12 -71.9(7) . . . . ?
Cr1 P11 Cr2 C12 -136.5(2) . . . . ?
P51 P11 Cr2 P31 -89.3(7) . . . . ?
P21 P11 Cr2 P31 41.0(6) . . . . ?
Cr1 P11 Cr2 P31 -23.5(6) . . . . ?
P51 P11 Cr2 P21 -130.3(8) . . . . ?
Cr1 P11 Cr2 P21 -64.5(6) . . . . ?
P21 P11 Cr2 P51 130.3(8) . . . . ?
Cr1 P11 Cr2 P51 65.8(6) . . . . ?
P51 P11 Cr2 P42 -16.4(6) . . . . ?
P21 P11 Cr2 P42 113.9(6) . . . . ?
Cr1 P11 Cr2 P42 49.4(3) . . . . ?
P51 P11 Cr2 P22 -112.2(7) . . . . ?
P21 P11 Cr2 P22 18.1(6) . . . . ?
Cr1 P11 Cr2 P22 -46.4(4) . . . . ?
P51 P11 Cr2 P5 6.7(8) . . . . ?
P21 P11 Cr2 P5 137.0(9) . . . . ?
Cr1 P11 Cr2 P5 72.4(5) . . . . ?
P11 P51 Cr2 C11 -72.9(8) . . . . ?
P41 P51 Cr2 C11 158.3(5) . . . . ?
Cr1 P51 Cr2 C11 -136.6(3) . . . . ?
P11 P51 Cr2 C15 -101.6(7) . . . . ?
P41 P51 Cr2 C15 129.5(6) . . . . ?
Cr1 P51 Cr2 C15 -165.3(4) . . . . ?
P11 P51 Cr2 C14 -139.8(7) . . . . ?
P41 P51 Cr2 C14 91.3(6) . . . . ?
Cr1 P51 Cr2 C14 156.5(3) . . . . ?
P11 P51 Cr2 C13 -161.4(6) . . . . ?
P41 P51 Cr2 C13 69.7(8) . . . . ?
Cr1 P51 Cr2 C13 134.9(4) . . . . ?
P11 P51 Cr2 C12 -95.8(17) . . . . ?
P41 P51 Cr2 C12 135.4(15) . . . . ?
Cr1 P51 Cr2 C12 -159.5(13) . . . . ?
P11 P51 Cr2 P31 91.5(7) . . . . ?
P41 P51 Cr2 P31 -37.4(7) . . . . ?
Cr1 P51 Cr2 P31 27.8(5) . . . . ?
P11 P51 Cr2 P21 37.9(7) . . . . ?
P41 P51 Cr2 P21 -90.9(6) . . . . ?
Cr1 P51 Cr2 P21 -25.8(5) . . . . ?
P41 P51 Cr2 P11 -128.9(9) . . . . ?
Cr1 P51 Cr2 P11 -63.7(7) . . . . ?
P11 P51 Cr2 P42 141.8(15) . . . . ?
P41 P51 Cr2 P42 13.0(11) . . . . ?
Cr1 P51 Cr2 P42 78.1(11) . . . . ?
P11 P51 Cr2 P22 66.2(7) . . . . ?
P41 P51 Cr2 P22 -62.7(6) . . . . ?
Cr1 P51 Cr2 P22 2.5(5) . . . . ?
P11 P51 Cr2 P5 -21(3) . . . . ?
P41 P51 Cr2 P5 -150(3) . . . . ?
Cr1 P51 Cr2 P5 -84(3) . . . . ?
P52 P42 Cr2 C11 -68.2(5) . . . . ?
P32 P42 Cr2 C11 161.5(3) . . . . ?
Cr1 P42 Cr2 C11 -133.1(2) . . . . ?
P52 P42 Cr2 C15 -84.0(4) . . . . ?
P32 P42 Cr2 C15 145.8(4) . . . . ?
Cr1 P42 Cr2 C15 -148.8(2) . . . . ?
P52 P42 Cr2 C14 -121.0(4) . . . . ?
P32 P42 Cr2 C14 108.7(4) . . . . ?
Cr1 P42 Cr2 C14 174.1(3) . . . . ?
P52 P42 Cr2 C13 -153.6(3) . . . . ?
P32 P42 Cr2 C13 76.1(4) . . . . ?
Cr1 P42 Cr2 C13 141.5(2) . . . . ?
P52 P42 Cr2 C12 -151.2(7) . . . . ?
P32 P42 Cr2 C12 78.6(8) . . . . ?
Cr1 P42 Cr2 C12 144.0(6) . . . . ?
P52 P42 Cr2 P31 112.7(5) . . . . ?
P32 P42 Cr2 P31 -17.6(5) . . . . ?
Cr1 P42 Cr2 P31 47.9(4) . . . . ?
P52 P42 Cr2 P21 64.5(5) . . . . ?
P32 P42 Cr2 P21 -65.7(5) . . . . ?
Cr1 P42 Cr2 P21 -0.3(4) . . . . ?
P52 P42 Cr2 P11 16.4(6) . . . . ?
P32 P42 Cr2 P11 -113.8(6) . . . . ?
Cr1 P42 Cr2 P11 -48.4(5) . . . . ?
P52 P42 Cr2 P51 -14.1(13) . . . . ?
P32 P42 Cr2 P51 -144.3(13) . . . . ?
Cr1 P42 Cr2 P51 -78.9(12) . . . . ?
P52 P42 Cr2 P22 92.7(4) . . . . ?
P32 P42 Cr2 P22 -37.6(4) . . . . ?
Cr1 P42 Cr2 P22 27.8(3) . . . . ?
P52 P42 Cr2 P5 -8.1(4) . . . . ?
P32 P42 Cr2 P5 -138.4(5) . . . . ?
Cr1 P42 Cr2 P5 -72.9(4) . . . . ?
P32 P22 Cr2 C11 -154.0(3) . . . . ?
P12 P22 Cr2 C11 75.8(3) . . . . ?
Cr1 P22 Cr2 C11 140.0(2) . . . . ?
P32 P22 Cr2 C15 -150.1(7) . . . . ?
P12 P22 Cr2 C15 79.7(7) . . . . ?
Cr1 P22 Cr2 C15 143.9(6) . . . . ?
P32 P22 Cr2 C14 -69.2(5) . . . . ?
P12 P22 Cr2 C14 160.6(3) . . . . ?
Cr1 P22 Cr2 C14 -135.1(2) . . . . ?
P32 P22 Cr2 C13 -85.0(4) . . . . ?
P12 P22 Cr2 C13 144.8(3) . . . . ?
Cr1 P22 Cr2 C13 -150.9(2) . . . . ?
P32 P22 Cr2 C12 -121.9(4) . . . . ?
P12 P22 Cr2 C12 107.9(4) . . . . ?
Cr1 P22 Cr2 C12 172.1(3) . . . . ?
P32 P22 Cr2 P31 -8.8(8) . . . . ?
P12 P22 Cr2 P31 -139.0(9) . . . . ?
Cr1 P22 Cr2 P31 -74.8(8) . . . . ?
P32 P22 Cr2 P21 142.5(11) . . . . ?
P12 P22 Cr2 P21 12.3(10) . . . . ?
Cr1 P22 Cr2 P21 76.5(10) . . . . ?
P32 P22 Cr2 P11 111.1(5) . . . . ?
P12 P22 Cr2 P11 -19.1(5) . . . . ?
Cr1 P22 Cr2 P11 45.2(4) . . . . ?
P32 P22 Cr2 P51 63.5(5) . . . . ?
P12 P22 Cr2 P51 -66.7(5) . . . . ?
Cr1 P22 Cr2 P51 -2.5(5) . . . . ?
P32 P22 Cr2 P42 38.3(4) . . . . ?
P12 P22 Cr2 P42 -91.9(4) . . . . ?
Cr1 P22 Cr2 P42 -27.6(3) . . . . ?
P32 P22 Cr2 P5 75.9(4) . . . . ?
P12 P22 Cr2 P5 -54.3(4) . . . . ?
Cr1 P22 Cr2 P5 10.0(4) . . . . ?
P4 P5 Cr2 C11 154.2(2) . . . . ?
P1 P5 Cr2 C11 -76.7(4) . . . . ?
Cr1 P5 Cr2 C11 -141.22(14) . . . . ?
P4 P5 Cr2 C15 121.2(3) . . . . ?
P1 P5 Cr2 C15 -109.7(3) . . . . ?
Cr1 P5 Cr2 C15 -174.19(19) . . . . ?
P4 P5 Cr2 C14 84.8(3) . . . . ?
P1 P5 Cr2 C14 -146.1(3) . . . . ?
Cr1 P5 Cr2 C14 149.37(16) . . . . ?
P4 P5 Cr2 C13 71.0(4) . . . . ?
P1 P5 Cr2 C13 -159.9(4) . . . . ?
Cr1 P5 Cr2 C13 135.6(2) . . . . ?
P4 P5 Cr2 C12 154.2(4) . . . . ?
P1 P5 Cr2 C12 -76.7(7) . . . . ?
Cr1 P5 Cr2 C12 -141.2(4) . . . . ?
P4 P5 Cr2 P31 -48.0(5) . . . . ?
P1 P5 Cr2 P31 81.1(5) . . . . ?
Cr1 P5 Cr2 P31 16.6(4) . . . . ?
P4 P5 Cr2 P21 -100.9(5) . . . . ?
P1 P5 Cr2 P21 28.2(5) . . . . ?
Cr1 P5 Cr2 P21 -36.3(4) . . . . ?
P4 P5 Cr2 P11 -134.4(8) . . . . ?
P1 P5 Cr2 P11 -5.3(9) . . . . ?
Cr1 P5 Cr2 P11 -69.7(7) . . . . ?
P4 P5 Cr2 P51 20(3) . . . . ?
P1 P5 Cr2 P51 149(3) . . . . ?
Cr1 P5 Cr2 P51 85(3) . . . . ?
P4 P5 Cr2 P42 8.0(4) . . . . ?
P1 P5 Cr2 P42 137.1(5) . . . . ?
Cr1 P5 Cr2 P42 72.6(4) . . . . ?
P4 P5 Cr2 P22 -74.6(4) . . . . ?
P1 P5 Cr2 P22 54.4(4) . . . . ?
Cr1 P5 Cr2 P22 -10.0(4) . . . . ?
C14 Cr2 C11 C15 37.75(12) . . . . ?
C13 Cr2 C11 C15 80.23(14) . . . . ?
C12 Cr2 C11 C15 117.92(18) . . . . ?
P31 Cr2 C11 C15 154.0(6) . . . . ?
P21 Cr2 C11 C15 -155.9(4) . . . . ?
P11 Cr2 C11 C15 -101.0(6) . . . . ?
P51 Cr2 C11 C15 -51.0(7) . . . . ?
P42 Cr2 C11 C15 -24.7(6) . . . . ?
P22 Cr2 C11 C15 177.6(4) . . . . ?
P5 Cr2 C11 C15 -62.1(3) . . . . ?
C15 Cr2 C11 C12 -117.92(18) . . . . ?
C14 Cr2 C11 C12 -80.18(14) . . . . ?
C13 Cr2 C11 C12 -37.69(13) . . . . ?
P31 Cr2 C11 C12 36.0(6) . . . . ?
P21 Cr2 C11 C12 86.2(5) . . . . ?
P11 Cr2 C11 C12 141.1(6) . . . . ?
P51 Cr2 C11 C12 -168.9(7) . . . . ?
P42 Cr2 C11 C12 -142.6(6) . . . . ?
P22 Cr2 C11 C12 59.7(4) . . . . ?
P5 Cr2 C11 C12 180.0(3) . . . . ?
C15 Cr2 C11 C16 121.0(3) . . . . ?
C14 Cr2 C11 C16 158.7(3) . . . . ?
C13 Cr2 C11 C16 -158.8(3) . . . . ?
C12 Cr2 C11 C16 -121.1(3) . . . . ?
P31 Cr2 C11 C16 -85.1(6) . . . . ?
P21 Cr2 C11 C16 -34.9(5) . . . . ?
P11 Cr2 C11 C16 20.0(6) . . . . ?
P51 Cr2 C11 C16 70.0(7) . . . . ?
P42 Cr2 C11 C16 96.3(6) . . . . ?
P22 Cr2 C11 C16 -61.4(5) . . . . ?
P5 Cr2 C11 C16 58.9(4) . . . . ?
C15 C11 C12 C13 -0.3(2) . . . . ?
C16 C11 C12 C13 -177.4(2) . . . . ?
Cr2 C11 C12 C13 61.86(15) . . . . ?
C15 C11 C12 C17 176.0(2) . . . . ?
C16 C11 C12 C17 -1.1(4) . . . . ?
Cr2 C11 C12 C17 -121.8(2) . . . . ?
C15 C11 C12 Cr2 -62.20(15) . . . . ?
C16 C11 C12 Cr2 120.7(2) . . . . ?
C15 Cr2 C12 C11 37.24(13) . . . . ?
C14 Cr2 C12 C11 79.71(14) . . . . ?
C13 Cr2 C12 C11 117.07(19) . . . . ?
P31 Cr2 C12 C11 -156.8(4) . . . . ?
P21 Cr2 C12 C11 -102.2(5) . . . . ?
P11 Cr2 C12 C11 -51.3(7) . . . . ?
P51 Cr2 C12 C11 30.7(18) . . . . ?
P42 Cr2 C12 C11 113.6(10) . . . . ?
P22 Cr2 C12 C11 -131.3(5) . . . . ?
P5 Cr2 C12 C11 0.0(7) . . . . ?
C11 Cr2 C12 C13 -117.07(19) . . . . ?
C15 Cr2 C12 C13 -79.83(14) . . . . ?
C14 Cr2 C12 C13 -37.37(13) . . . . ?
P31 Cr2 C12 C13 86.1(5) . . . . ?
P21 Cr2 C12 C13 140.7(5) . . . . ?
P11 Cr2 C12 C13 -168.4(7) . . . . ?
P51 Cr2 C12 C13 -86.3(18) . . . . ?
P42 Cr2 C12 C13 -3.4(10) . . . . ?
P22 Cr2 C12 C13 111.7(5) . . . . ?
P5 Cr2 C12 C13 -117.1(6) . . . . ?
C11 Cr2 C12 C17 121.8(3) . . . . ?
C15 Cr2 C12 C17 159.0(3) . . . . ?
C14 Cr2 C12 C17 -158.5(3) . . . . ?
C13 Cr2 C12 C17 -121.2(3) . . . . ?
P31 Cr2 C12 C17 -35.1(5) . . . . ?
P21 Cr2 C12 C17 19.6(5) . . . . ?
P11 Cr2 C12 C17 70.5(7) . . . . ?
P51 Cr2 C12 C17 152.5(18) . . . . ?
P42 Cr2 C12 C17 -124.6(10) . . . . ?
P22 Cr2 C12 C17 -9.5(5) . . . . ?
P5 Cr2 C12 C17 121.7(7) . . . . ?
C11 C12 C13 C14 0.3(2) . . . . ?
C17 C12 C13 C14 -176.1(2) . . . . ?
Cr2 C12 C13 C14 61.99(15) . . . . ?
C11 C12 C13 C18 176.4(2) . . . . ?
C17 C12 C13 C18 0.0(4) . . . . ?
Cr2 C12 C13 C18 -122.0(2) . . . . ?
C11 C12 C13 Cr2 -61.64(15) . . . . ?
C17 C12 C13 Cr2 122.0(2) . . . . ?
C11 Cr2 C13 C14 -79.93(14) . . . . ?
C15 Cr2 C13 C14 -37.42(13) . . . . ?
C12 Cr2 C13 C14 -117.61(19) . . . . ?
P31 Cr2 C13 C14 138.8(5) . . . . ?
P21 Cr2 C13 C14 -168.7(6) . . . . ?
P11 Cr2 C13 C14 -84.1(19) . . . . ?
P51 Cr2 C13 C14 35.7(7) . . . . ?
P42 Cr2 C13 C14 60.9(4) . . . . ?
P22 Cr2 C13 C14 165.1(4) . . . . ?
P5 Cr2 C13 C14 21.4(4) . . . . ?
C11 Cr2 C13 C12 37.68(14) . . . . ?
C15 Cr2 C13 C12 80.19(14) . . . . ?
C14 Cr2 C13 C12 117.61(19) . . . . ?
P31 Cr2 C13 C12 -103.6(5) . . . . ?
P21 Cr2 C13 C12 -51.1(6) . . . . ?
P11 Cr2 C13 C12 33.5(19) . . . . ?
P51 Cr2 C13 C12 153.3(7) . . . . ?
P42 Cr2 C13 C12 178.5(4) . . . . ?
P22 Cr2 C13 C12 -77.3(4) . . . . ?
P5 Cr2 C13 C12 139.0(4) . . . . ?
C11 Cr2 C13 C18 159.8(3) . . . . ?
C15 Cr2 C13 C18 -157.7(3) . . . . ?
C14 Cr2 C13 C18 -120.3(3) . . . . ?
C12 Cr2 C13 C18 122.1(3) . . . . ?
P31 Cr2 C13 C18 18.5(5) . . . . ?
P21 Cr2 C13 C18 71.1(6) . . . . ?
P11 Cr2 C13 C18 155.6(19) . . . . ?
P51 Cr2 C13 C18 -84.6(7) . . . . ?
P42 Cr2 C13 C18 -59.4(5) . . . . ?
P22 Cr2 C13 C18 44.8(5) . . . . ?
P5 Cr2 C13 C18 -98.9(5) . . . . ?
C12 C13 C14 C15 -0.2(2) . . . . ?
C18 C13 C14 C15 -176.4(2) . . . . ?
Cr2 C13 C14 C15 61.92(15) . . . . ?
C12 C13 C14 C19 176.5(2) . . . . ?
C18 C13 C14 C19 0.4(4) . . . . ?
Cr2 C13 C14 C19 -121.3(2) . . . . ?
C12 C13 C14 Cr2 -62.14(15) . . . . ?
C18 C13 C14 Cr2 121.7(2) . . . . ?
C11 Cr2 C14 C13 79.89(15) . . . . ?
C15 Cr2 C14 C13 117.63(19) . . . . ?
C12 Cr2 C14 C13 37.41(14) . . . . ?
P31 Cr2 C14 C13 -54.2(6) . . . . ?
P21 Cr2 C14 C13 31.3(15) . . . . ?
P11 Cr2 C14 C13 154.6(6) . . . . ?
P51 Cr2 C14 C13 -156.2(5) . . . . ?
P42 Cr2 C14 C13 -130.4(4) . . . . ?
P22 Cr2 C14 C13 -24.9(6) . . . . ?
P5 Cr2 C14 C13 -167.7(3) . . . . ?
C11 Cr2 C14 C15 -37.74(13) . . . . ?
C13 Cr2 C14 C15 -117.63(19) . . . . ?
C12 Cr2 C14 C15 -80.22(15) . . . . ?
P31 Cr2 C14 C15 -171.8(6) . . . . ?
P21 Cr2 C14 C15 -86.4(15) . . . . ?
P11 Cr2 C14 C15 37.0(6) . . . . ?
P51 Cr2 C14 C15 86.2(5) . . . . ?
P42 Cr2 C14 C15 111.9(4) . . . . ?
P22 Cr2 C14 C15 -142.6(6) . . . . ?
P5 Cr2 C14 C15 74.7(3) . . . . ?
C11 Cr2 C14 C19 -160.0(3) . . . . ?
C15 Cr2 C14 C19 -122.3(3) . . . . ?
C13 Cr2 C14 C19 120.1(3) . . . . ?
C12 Cr2 C14 C19 157.5(3) . . . . ?
P31 Cr2 C14 C19 65.9(6) . . . . ?
P21 Cr2 C14 C19 151.3(15) . . . . ?
P11 Cr2 C14 C19 -85.3(6) . . . . ?
P51 Cr2 C14 C19 -36.1(5) . . . . ?
P42 Cr2 C14 C19 -10.3(5) . . . . ?
P22 Cr2 C14 C19 95.2(6) . . . . ?
P5 Cr2 C14 C19 -47.6(3) . . . . ?
C12 C11 C15 C14 0.2(2) . . . . ?
C16 C11 C15 C14 177.3(2) . . . . ?
Cr2 C11 C15 C14 -62.21(15) . . . . ?
C12 C11 C15 C20 -177.0(2) . . . . ?
C16 C11 C15 C20 0.0(4) . . . . ?
Cr2 C11 C15 C20 120.6(2) . . . . ?
C12 C11 C15 Cr2 62.41(15) . . . . ?
C16 C11 C15 Cr2 -120.5(2) . . . . ?
C13 C14 C15 C11 0.0(2) . . . . ?
C19 C14 C15 C11 -176.7(2) . . . . ?
Cr2 C14 C15 C11 62.03(15) . . . . ?
C13 C14 C15 C20 177.2(2) . . . . ?
C19 C14 C15 C20 0.5(4) . . . . ?
Cr2 C14 C15 C20 -120.8(2) . . . . ?
C13 C14 C15 Cr2 -62.01(15) . . . . ?
C19 C14 C15 Cr2 121.3(2) . . . . ?
C14 Cr2 C15 C11 -116.99(19) . . . . ?
C13 Cr2 C15 C11 -79.64(14) . . . . ?
C12 Cr2 C15 C11 -37.21(13) . . . . ?
P31 Cr2 C15 C11 -93.1(17) . . . . ?
P21 Cr2 C15 C11 36.1(6) . . . . ?
P11 Cr2 C15 C11 87.8(5) . . . . ?
P51 Cr2 C15 C11 140.8(6) . . . . ?
P42 Cr2 C15 C11 165.5(4) . . . . ?
P22 Cr2 C15 C11 -5.5(10) . . . . ?
P5 Cr2 C15 C11 128.5(3) . . . . ?
C11 Cr2 C15 C14 116.99(19) . . . . ?
C13 Cr2 C15 C14 37.35(13) . . . . ?
C12 Cr2 C15 C14 79.78(14) . . . . ?
P31 Cr2 C15 C14 23.9(17) . . . . ?
P21 Cr2 C15 C14 153.1(6) . . . . ?
P11 Cr2 C15 C14 -155.3(5) . . . . ?
P51 Cr2 C15 C14 -102.2(6) . . . . ?
P42 Cr2 C15 C14 -77.5(4) . . . . ?
P22 Cr2 C15 C14 111.5(10) . . . . ?
P5 Cr2 C15 C14 -114.5(3) . . . . ?
C11 Cr2 C15 C20 -121.3(3) . . . . ?
C14 Cr2 C15 C20 121.8(3) . . . . ?
C13 Cr2 C15 C20 159.1(3) . . . . ?
C12 Cr2 C15 C20 -158.5(2) . . . . ?
P31 Cr2 C15 C20 145.6(17) . . . . ?
P21 Cr2 C15 C20 -85.2(6) . . . . ?
P11 Cr2 C15 C20 -33.5(5) . . . . ?
P51 Cr2 C15 C20 19.6(6) . . . . ?
P42 Cr2 C15 C20 44.3(5) . . . . ?
P22 Cr2 C15 C20 -126.8(10) . . . . ?
P5 Cr2 C15 C20 7.3(3) . . . . ?
